data_7238903
loop_
_publ_author_name
'Shestakov, Alexander F.'
'Konarev, Dmitri V.'
'Simonov, Sergey V.'
'Khasanov, Salavat S.'
'Lapshin, Alexander N.'
'Goldshleger, Nataliya F.'

_publ_section_title
;
 Structure and spectral properties of fullerene -- tetraoctylammonium
 bromide composition in neutral and ionic states: experimental data and
 theoretical analysis
;
_journal_issue 22
_journal_name_full 'RSC Advances'
_journal_page_first 8341
_journal_paper_doi 10.1039/c3ra22787a
_journal_volume 3
_journal_year 2013
_chemical_formula_moiety 'C32 H68 N, C60'
_chemical_formula_sum 'C92 H68 N'
_chemical_formula_weight 1187.47
_space_group_IT_number 19
_space_group_name_Hall 'P 2ac 2ab'
_space_group_name_H-M_alt 'P 21 21 21'
_symmetry_cell_setting orthorhombic
_symmetry_space_group_name_Hall 'P 2ac 2ab'
_symmetry_space_group_name_H-M 'P 21 21 21'
_atom_sites_solution_hydrogens geom
_atom_sites_solution_primary direct
_atom_sites_solution_secondary difmap
_audit_creation_method SHELXL-97
_cell_angle_alpha 90.00
_cell_angle_beta 90.00
_cell_angle_gamma 90.00
_cell_formula_units_Z 4
_cell_length_a 14.7270(10)
_cell_length_b 18.251(2)
_cell_length_c 22.211(2)
_cell_measurement_reflns_used 14375
_cell_measurement_temperature 250(2)
_cell_measurement_theta_max 31.3105
_cell_measurement_theta_min 1.7732
_cell_volume 5969.9(9)
_computing_cell_refinement
;
CrysAlisPro, Agilent Technologies,
Version 1.171.35.11 (release 16-05-2011 CrysAlis171 .NET)
(compiled May 16 2011,17:55:39)
;
_computing_data_collection
;
CrysAlisPro, Agilent Technologies,
Version 1.171.35.11 (release 16-05-2011 CrysAlis171 .NET)
(compiled May 16 2011,17:55:39)
;
_computing_data_reduction
;
CrysAlisPro, Agilent Technologies,
Version 1.171.35.11 (release 16-05-2011 CrysAlis171 .NET)
(compiled May 16 2011,17:55:39)
;
_computing_structure_refinement 'SHELXL-97 (Sheldrick, 2008)'
_computing_structure_solution
; SIR'2004 (Burla, M.C., Camalli, M., Carrozzini, B., Cascarano, G.L.,
Giacovazzo, C., Polidori, G. & Spagna, R. (2003). J. Appl. Cryst., 36, 1103)
;
_diffrn_ambient_temperature 250(2)
_diffrn_detector_area_resol_mean 10.4752
_diffrn_measured_fraction_theta_full 0.999
_diffrn_measured_fraction_theta_max 0.940
_diffrn_measurement_device_type 'Xcalibur, Ruby, Gemini'
_diffrn_measurement_method '\w scans'
_diffrn_radiation_monochromator graphite
_diffrn_radiation_source 'Enhance (Mo) X-ray Source'
_diffrn_radiation_type MoK\a
_diffrn_radiation_wavelength 0.71073
_diffrn_reflns_av_R_equivalents 0.0418
_diffrn_reflns_av_sigmaI/netI 0.0416
_diffrn_reflns_limit_h_max 21
_diffrn_reflns_limit_h_min -19
_diffrn_reflns_limit_k_max 26
_diffrn_reflns_limit_k_min -26
_diffrn_reflns_limit_l_max 31
_diffrn_reflns_limit_l_min -25
_diffrn_reflns_number 84697
_diffrn_reflns_theta_full 26.00
_diffrn_reflns_theta_max 31.38
_diffrn_reflns_theta_min 1.78
_exptl_absorpt_coefficient_mu 0.075
_exptl_absorpt_correction_T_max 1.00000
_exptl_absorpt_correction_T_min 0.75641
_exptl_absorpt_correction_type multi-scan
_exptl_absorpt_process_details
;
CrysAlisPro, Agilent Technologies,
Version 1.171.35.11 (release 16-05-2011 CrysAlis171 .NET)
(compiled May 16 2011,17:55:39)
Empirical absorption correction using spherical harmonics,
implemented in SCALE3 ABSPACK scaling algorithm.
;
_exptl_crystal_colour black
_exptl_crystal_density_diffrn 1.321
_exptl_crystal_density_method 'not measured'
_exptl_crystal_description stick
_exptl_crystal_F_000 2508
_exptl_crystal_size_max 0.61
_exptl_crystal_size_mid 0.24
_exptl_crystal_size_min 0.20
_refine_diff_density_max 0.502
_refine_diff_density_min -0.407
_refine_diff_density_rms 0.062
_refine_ls_abs_structure_details 'Flack H D (1983), Acta Cryst. A39, 876-881'
_refine_ls_abs_structure_Flack 0(5)
_refine_ls_extinction_method none
_refine_ls_goodness_of_fit_ref 1.840
_refine_ls_hydrogen_treatment constr
_refine_ls_matrix_type full
_refine_ls_number_parameters 2154
_refine_ls_number_reflns 17886
_refine_ls_number_restraints 20179
_refine_ls_restrained_S_all 1.482
_refine_ls_R_factor_all 0.1980
_refine_ls_R_factor_gt 0.1222
_refine_ls_shift/su_max 0.001
_refine_ls_shift/su_mean 0.000
_refine_ls_structure_factor_coef Fsqd
_refine_ls_weighting_details 'calc w=1/[\s^2^(Fo^2^)+(0.1000P)^2^+0.0000P] where P=(Fo^2^+2Fc^2^)/3'
_refine_ls_weighting_scheme calc
_refine_ls_wR_factor_gt 0.3110
_refine_ls_wR_factor_ref 0.3396
_reflns_number_gt 9110
_reflns_number_total 17886
_reflns_threshold_expression >2\s(I)
_cod_data_source_file c3ra22787a.txt
_cod_data_source_block c60_toa_2_250k
_cod_original_sg_symbol_Hall P2ac2ab
_cod_original_sg_symbol_H-M P212121
_cod_database_code 7238903

loop_
_symmetry_equiv_pos_as_xyz
'x, y, z'
'-x+1/2, -y, z+1/2'
'x+1/2, -y+1/2, -z'
'-x, y+1/2, -z+1/2'

loop_
_atom_site_label
_atom_site_type_symbol
_atom_site_fract_x
_atom_site_fract_y
_atom_site_fract_z
_atom_site_U_iso_or_equiv
_atom_site_adp_type
_atom_site_occupancy
_atom_site_symmetry_multiplicity
_atom_site_calc_flag
_atom_site_refinement_flags
_atom_site_disorder_assembly
_atom_site_disorder_group
N1 N 0.50813(13) 0.03262(11) 0.85978(9) 0.0436(5) Uani 1 1 d . . .
C1 C 0.54343(15) 0.04234(15) 0.92309(10) 0.0456(6) Uani 1 1 d D . .
H1A H 0.5706 0.0912 0.9259 0.055 Uiso 1 1 calc R . .
H1B H 0.5923 0.0067 0.9294 0.055 Uiso 1 1 calc R . .
C2 C 0.47632(15) 0.03421(17) 0.97418(9) 0.0526(6) Uani 1 1 d D . .
H2A H 0.4476 -0.0142 0.9719 0.063 Uiso 1 1 calc R . .
H2B H 0.4286 0.0713 0.9701 0.063 Uiso 1 1 calc R . .
C3 C 0.52264(15) 0.04280(18) 1.03477(10) 0.0563(7) Uani 1 1 d D . .
H3A H 0.5629 0.0008 1.0414 0.068 Uiso 1 1 calc R . .
H3B H 0.5603 0.0871 1.0341 0.068 Uiso 1 1 calc R . .
C4 C 0.45662(19) 0.0480(2) 1.08623(11) 0.0806(11) Uani 1 1 d D B .
H4A H 0.4214 0.0025 1.0878 0.097 Uiso 1 1 calc R . .
H4B H 0.4141 0.0881 1.0779 0.097 Uiso 1 1 calc R . .
C5 C 0.4986(2) 0.0609(3) 1.14752(13) 0.1063(15) Uani 1 1 d D . .
H5A H 0.5527 0.0914 1.1422 0.128 Uiso 0.50 1 calc PR A 1
H5B H 0.5187 0.0136 1.1635 0.128 Uiso 0.50 1 calc PR A 1
H5C H 0.5547 0.0323 1.1507 0.128 Uiso 0.50 1 calc PR A 2
H5D H 0.5146 0.1128 1.1514 0.128 Uiso 0.50 1 calc PR A 2
C6A C 0.4381(6) 0.0969(4) 1.1941(4) 0.104(3) Uani 0.50 1 d PD B 1
H6A1 H 0.4751 0.1124 1.2285 0.124 Uiso 0.50 1 calc PR B 1
H6A2 H 0.4100 0.1407 1.1766 0.124 Uiso 0.50 1 calc PR B 1
C7A C 0.3650(4) 0.0452(4) 1.2153(3) 0.0741(19) Uani 0.50 1 d PD B 1
H7A1 H 0.3331 0.0265 1.1798 0.089 Uiso 0.50 1 calc PR B 1
H7A2 H 0.3946 0.0033 1.2347 0.089 Uiso 0.50 1 calc PR B 1
C8A C 0.2949(7) 0.0752(8) 1.2583(5) 0.072(4) Uani 0.50 1 d PD B 1
H8A1 H 0.2519 0.0369 1.2685 0.108 Uiso 0.50 1 calc PR B 1
H8A2 H 0.2631 0.1156 1.2395 0.108 Uiso 0.50 1 calc PR B 1
H8A3 H 0.3248 0.0922 1.2946 0.108 Uiso 0.50 1 calc PR B 1
C6B C 0.4359(5) 0.0399(4) 1.1986(3) 0.088(2) Uani 0.50 1 d PD B 2
H6B1 H 0.4007 -0.0040 1.1887 0.106 Uiso 0.50 1 calc PR B 2
H6B2 H 0.4700 0.0312 1.2358 0.106 Uiso 0.50 1 calc PR B 2
C7B C 0.3754(6) 0.1062(4) 1.2044(3) 0.079(2) Uani 0.50 1 d PD B 2
H7B1 H 0.4135 0.1491 1.2125 0.095 Uiso 0.50 1 calc PR B 2
H7B2 H 0.3450 0.1143 1.1657 0.095 Uiso 0.50 1 calc PR B 2
C8B C 0.3041(12) 0.1009(10) 1.2529(8) 0.119(7) Uani 0.50 1 d PD B 2
H8B1 H 0.2685 0.1456 1.2535 0.179 Uiso 0.50 1 calc PR B 2
H8B2 H 0.3333 0.0943 1.2917 0.179 Uiso 0.50 1 calc PR B 2
H8B3 H 0.2646 0.0596 1.2448 0.179 Uiso 0.50 1 calc PR B 2
C9 C 0.58500(16) 0.04434(12) 0.81517(13) 0.0488(6) Uani 1 1 d D . .
H9A H 0.6349 0.0115 0.8263 0.059 Uiso 1 1 calc R . .
H9B H 0.5635 0.0290 0.7754 0.059 Uiso 1 1 calc R . .
C10 C 0.62306(17) 0.12040(13) 0.80932(13) 0.0540(7) Uani 1 1 d D . .
H10A H 0.6461 0.1370 0.8484 0.065 Uiso 1 1 calc R . .
H10B H 0.5751 0.1542 0.7965 0.065 Uiso 1 1 calc R . .
C11 C 0.6989(2) 0.12071(17) 0.76374(14) 0.0672(8) Uani 1 1 d D . .
H11A H 0.7452 0.0853 0.7763 0.081 Uiso 1 1 calc R . .
H11B H 0.6748 0.1044 0.7249 0.081 Uiso 1 1 calc R . .
C12 C 0.7429(2) 0.19430(19) 0.75565(17) 0.0851(11) Uani 1 1 d D . .
H12A H 0.7767 0.2057 0.7925 0.102 Uiso 1 1 calc R . .
H12B H 0.6947 0.2310 0.7518 0.102 Uiso 1 1 calc R . .
C13 C 0.8065(5) 0.2032(5) 0.7031(3) 0.189(3) Uani 1 1 d DU D .
H13A H 0.7704 0.1991 0.6662 0.227 Uiso 1 1 calc R . .
H13B H 0.8307 0.2532 0.7045 0.227 Uiso 1 1 calc R . .
C14 C 0.8849(6) 0.1522(5) 0.6973(4) 0.222(4) Uani 1 1 d DU . .
H14A H 0.8626 0.1025 0.7048 0.266 Uiso 0.50 1 calc PR C 1
H14B H 0.9280 0.1639 0.7296 0.266 Uiso 0.50 1 calc PR C 1
H14C H 0.8645 0.1042 0.6830 0.266 Uiso 0.50 1 calc PR C 2
H14D H 0.9150 0.1458 0.7363 0.266 Uiso 0.50 1 calc PR C 2
C15A C 0.9368(17) 0.1513(8) 0.6387(7) 0.194(6) Uani 0.50 1 d PDU D 1
H15A H 0.9923 0.1220 0.6424 0.233 Uiso 0.50 1 calc PR D 1
H15B H 0.8994 0.1308 0.6063 0.233 Uiso 0.50 1 calc PR D 1
C16A C 0.9593(8) 0.2301(8) 0.6262(8) 0.174(6) Uani 0.50 1 d PDU D 1
H16A H 0.9896 0.2339 0.5875 0.261 Uiso 0.50 1 calc PR D 1
H16B H 0.9991 0.2485 0.6575 0.261 Uiso 0.50 1 calc PR D 1
H16C H 0.9039 0.2587 0.6254 0.261 Uiso 0.50 1 calc PR D 1
C15B C 0.9492(9) 0.1867(9) 0.6525(5) 0.157(5) Uani 0.50 1 d PDU D 2
H15C H 0.9439 0.2400 0.6560 0.189 Uiso 0.50 1 calc PR D 2
H15D H 1.0113 0.1735 0.6641 0.189 Uiso 0.50 1 calc PR D 2
C16B C 0.9362(9) 0.1665(8) 0.5874(6) 0.154(5) Uani 0.50 1 d PDU D 2
H16D H 0.9838 0.1887 0.5634 0.231 Uiso 0.50 1 calc PR D 2
H16E H 0.8776 0.1840 0.5737 0.231 Uiso 0.50 1 calc PR D 2
H16F H 0.9388 0.1136 0.5831 0.231 Uiso 0.50 1 calc PR D 2
C17 C 0.43214(16) 0.08717(14) 0.84850(10) 0.0459(6) Uani 1 1 d D . .
H17A H 0.3820 0.0754 0.8759 0.055 Uiso 1 1 calc R . .
H17B H 0.4543 0.1360 0.8594 0.055 Uiso 1 1 calc R . .
C18 C 0.39448(18) 0.09110(15) 0.78535(11) 0.0558(7) Uani 1 1 d D . .
H18A H 0.4430 0.1044 0.7572 0.067 Uiso 1 1 calc R . .
H18B H 0.3707 0.0431 0.7736 0.067 Uiso 1 1 calc R . .
C19 C 0.31972(19) 0.14736(17) 0.78257(11) 0.0624(8) Uani 1 1 d D . .
H19A H 0.2717 0.1333 0.8109 0.075 Uiso 1 1 calc R . .
H19B H 0.3440 0.1947 0.7957 0.075 Uiso 1 1 calc R . .
C20 C 0.27877(19) 0.15616(17) 0.72096(13) 0.0655(8) Uani 1 1 d D . .
H20A H 0.2604 0.1079 0.7060 0.079 Uiso 1 1 calc R . .
H20B H 0.3252 0.1754 0.6936 0.079 Uiso 1 1 calc R . .
C21 C 0.1977(2) 0.20643(18) 0.71956(17) 0.0909(12) Uani 1 1 d DU . .
H21A H 0.1511 0.1878 0.7471 0.109 Uiso 1 1 calc R . .
H21B H 0.1720 0.2070 0.6789 0.109 Uiso 1 1 calc R . .
C22 C 0.2231(4) 0.2836(2) 0.7376(2) 0.132(2) Uani 1 1 d DU . .
H22A H 0.2396 0.2828 0.7803 0.158 Uiso 1 1 calc R . .
H22B H 0.2778 0.2972 0.7151 0.158 Uiso 1 1 calc R . .
C23 C 0.1548(3) 0.3431(2) 0.7289(2) 0.1247(17) Uani 1 1 d DU . .
H23A H 0.1017 0.3329 0.7541 0.150 Uiso 1 1 calc R . .
H23B H 0.1348 0.3430 0.6868 0.150 Uiso 1 1 calc R . .
C24 C 0.1911(3) 0.4178(2) 0.7443(2) 0.1047(14) Uani 1 1 d DU . .
H24A H 0.2230 0.4377 0.7098 0.157 Uiso 1 1 calc R . .
H24B H 0.2326 0.4138 0.7780 0.157 Uiso 1 1 calc R . .
H24C H 0.1412 0.4499 0.7549 0.157 Uiso 1 1 calc R . .
C25 C 0.47002(16) -0.04468(13) 0.85036(13) 0.0511(6) Uani 1 1 d D . .
H25A H 0.4134 -0.0489 0.8733 0.061 Uiso 1 1 calc R . .
H25B H 0.4547 -0.0504 0.8077 0.061 Uiso 1 1 calc R . .
C26 C 0.53129(18) -0.10700(12) 0.86827(16) 0.0667(8) Uani 1 1 d D . .
H26A H 0.5387 -0.1074 0.9121 0.080 Uiso 1 1 calc R . .
H26B H 0.5913 -0.1001 0.8501 0.080 Uiso 1 1 calc R . .
C27 C 0.4919(2) -0.17948(13) 0.84782(15) 0.0692(8) Uani 1 1 d D . .
H27A H 0.5343 -0.2186 0.8589 0.083 Uiso 1 1 calc R . .
H27B H 0.4873 -0.1790 0.8038 0.083 Uiso 1 1 calc R . .
C28 C 0.3994(2) -0.19775(17) 0.87362(13) 0.0743(10) Uani 1 1 d D . .
H28A H 0.3555 -0.1625 0.8575 0.089 Uiso 1 1 calc R . .
H28B H 0.3818 -0.2464 0.8589 0.089 Uiso 1 1 calc R . .
C29 C 0.39115(19) -0.19768(16) 0.94153(12) 0.0650(8) Uani 1 1 d D . .
H29A H 0.4405 -0.2273 0.9583 0.078 Uiso 1 1 calc R . .
H29B H 0.3992 -0.1474 0.9561 0.078 Uiso 1 1 calc R . .
C30 C 0.30217(19) -0.22669(17) 0.96515(12) 0.0651(8) Uani 1 1 d D . .
H30A H 0.2933 -0.2761 0.9489 0.078 Uiso 1 1 calc R . .
H30B H 0.2533 -0.1959 0.9492 0.078 Uiso 1 1 calc R . .
C31 C 0.2921(2) -0.23032(19) 1.03265(13) 0.0787(10) Uani 1 1 d D . .
H31A H 0.3446 -0.2563 1.0492 0.094 Uiso 1 1 calc R . .
H31B H 0.2934 -0.1803 1.0486 0.094 Uiso 1 1 calc R . .
C32 C 0.2069(2) -0.2674(2) 1.0548(2) 0.0962(12) Uani 1 1 d D . .
H32A H 0.2074 -0.3184 1.0424 0.144 Uiso 1 1 calc R . .
H32B H 0.1542 -0.2431 1.0378 0.144 Uiso 1 1 calc R . .
H32C H 0.2044 -0.2646 1.0984 0.144 Uiso 1 1 calc R . .
C41 C 0.73701(8) -0.13302(15) 0.51573(12) 0.094(3) Uani 0.2704(18) 1 d PGDU E 1
C42 C 0.74107(7) -0.07642(16) 0.47034(12) 0.097(3) Uani 0.2704(18) 1 d PGDU E 1
C43 C 0.69864(11) -0.08746(16) 0.41507(10) 0.093(3) Uani 0.2704(18) 1 d PGDU E 1
C44 C 0.65333(13) -0.15496(15) 0.40207(10) 0.084(3) Uani 0.2704(18) 1 d PGDU E 1
C45 C 0.64857(14) -0.21069(12) 0.44564(12) 0.080(3) Uani 0.2704(18) 1 d PGDU E 1
C46 C 0.69187(13) -0.20022(13) 0.50387(13) 0.098(3) Uani 0.2704(18) 1 d PGDU E 1
C47 C 0.72599(10) -0.09778(15) 0.57343(11) 0.079(3) Uani 0.2704(18) 1 d PGDU E 1
C48 C 0.72286(9) -0.01900(15) 0.56416(11) 0.104(3) Uani 0.2704(18) 1 d PGDU E 1
C49 C 0.73150(9) -0.00630(15) 0.50046(11) 0.080(3) Uani 0.2704(18) 1 d PGDU E 1
C50 C 0.68130(15) 0.05130(13) 0.47400(11) 0.094(3) Uani 0.2704(18) 1 d PGDU E 1
C51 C 0.63842(17) 0.03984(13) 0.41677(9) 0.099(3) Uani 0.2704(18) 1 d PGDU E 1
C52 C 0.64622(15) -0.02726(15) 0.38742(8) 0.089(3) Uani 0.2704(18) 1 d PGDU E 1
C53 C 0.56779(17) -0.05955(14) 0.35821(5) 0.093(3) Uani 0.2704(18) 1 d PGDU E 1
C54 C 0.57249(15) -0.13869(14) 0.36666(7) 0.093(3) Uani 0.2704(18) 1 d PGDU E 1
C55 C 0.49410(16) -0.17789(12) 0.37564(7) 0.096(3) Uani 0.2704(18) 1 d PGDU E 1
C56 C 0.48985(17) -0.23580(9) 0.42017(10) 0.096(3) Uani 0.2704(18) 1 d PGDU E 1
C57 C 0.56678(18) -0.25170(8) 0.45394(11) 0.090(3) Uani 0.2704(18) 1 d PGDU E 1
C58 C 0.5594(2) -0.26494(6) 0.51794(12) 0.087(3) Uani 0.2704(18) 1 d PGDU E 1
C59 C 0.63723(18) -0.23343(10) 0.54771(12) 0.078(3) Uani 0.2704(18) 1 d PGDU E 1
C60 C 0.62748(19) -0.20041(11) 0.60383(10) 0.074(3) Uani 0.2704(18) 1 d PGDU E 1
C61 C 0.67264(15) -0.13121(14) 0.61643(10) 0.093(3) Uani 0.2704(18) 1 d PGDU E 1
C62 C 0.61357(17) -0.08553(14) 0.65229(7) 0.095(3) Uani 0.2704(18) 1 d PGDU E 1
C63 C 0.61036(15) -0.00993(13) 0.64458(7) 0.103(3) Uani 0.2704(18) 1 d PGDU E 1
C64 C 0.66561(13) 0.02434(13) 0.59904(9) 0.117(3) Uani 0.2704(18) 1 d PGDU E 1
C65 C 0.48552(18) -0.02346(13) 0.35882(5) 0.075(3) Uani 0.2704(18) 1 d PGDU E 1
C66 C 0.40291(16) -0.23409(9) 0.44864(10) 0.089(3) Uani 0.2704(18) 1 d PGDU E 1
C67 C 0.39538(18) -0.24666(9) 0.50995(11) 0.097(3) Uani 0.2704(18) 1 d PGDU E 1
C68 C 0.4748(2) -0.26183(6) 0.54544(11) 0.093(3) Uani 0.2704(18) 1 d PGDU E 1
C69 C 0.4648(2) -0.22855(10) 0.60359(9) 0.090(3) Uani 0.2704(18) 1 d PGDU E 1
C70 C 0.5395(2) -0.19781(11) 0.63190(8) 0.064(3) Uani 0.2704(18) 1 d PGDU E 1
C71 C 0.28111(8) -0.01723(15) 0.50502(12) 0.077(3) Uani 0.2704(18) 1 d PGDU E 1
C72 C 0.27704(7) -0.07384(16) 0.55042(11) 0.090(3) Uani 0.2704(18) 1 d PGDU E 1
C73 C 0.31948(12) -0.06280(16) 0.60568(9) 0.082(3) Uani 0.2704(18) 1 d PGDU E 1
C74 C 0.36478(13) 0.00471(14) 0.61868(9) 0.089(3) Uani 0.2704(18) 1 d PGDU E 1
C75 C 0.36955(14) 0.06044(12) 0.57512(11) 0.075(3) Uani 0.2704(18) 1 d PGDU E 1
C76 C 0.32625(13) 0.04996(12) 0.51688(12) 0.080(3) Uani 0.2704(18) 1 d PGDU E 1
C77 C 0.29213(9) -0.05248(14) 0.44732(11) 0.073(3) Uani 0.2704(18) 1 d PGDU E 1
C78 C 0.29526(9) -0.13126(14) 0.45660(10) 0.091(3) Uani 0.2704(18) 1 d PGDU E 1
C79 C 0.28661(9) -0.14395(15) 0.52029(11) 0.072(3) Uani 0.2704(18) 1 d PGDU E 1
C80 C 0.33682(15) -0.20156(13) 0.54675(10) 0.085(3) Uani 0.2704(18) 1 d PGDU E 1
C81 C 0.37970(18) -0.19010(13) 0.60398(9) 0.087(3) Uani 0.2704(18) 1 d PGDU E 1
C82 C 0.37189(16) -0.12299(15) 0.63334(7) 0.081(3) Uani 0.2704(18) 1 d PGDU E 1
C83 C 0.45033(18) -0.09070(14) 0.66254(5) 0.100(3) Uani 0.2704(18) 1 d PGDU E 1
C84 C 0.44563(16) -0.01157(14) 0.65409(6) 0.094(3) Uani 0.2704(18) 1 d PGDU E 1
C85 C 0.52402(16) 0.02764(12) 0.64512(7) 0.110(3) Uani 0.2704(18) 1 d PGDU E 1
C86 C 0.52827(17) 0.08555(9) 0.60058(10) 0.109(3) Uani 0.2704(18) 1 d PGDU E 1
C87 C 0.45133(17) 0.10144(8) 0.56682(11) 0.091(3) Uani 0.2704(18) 1 d PGDU E 1
C88 C 0.45876(19) 0.11468(6) 0.50281(12) 0.079(3) Uani 0.2704(18) 1 d PGDU E 1
C89 C 0.38089(17) 0.08318(9) 0.47304(12) 0.086(3) Uani 0.2704(18) 1 d PGDU E 1
C90 C 0.39064(18) 0.05015(11) 0.41692(10) 0.083(3) Uani 0.2704(18) 1 d PGDU E 1
C91 C 0.34548(14) -0.01905(13) 0.40433(9) 0.080(3) Uani 0.2704(18) 1 d PGDU E 1
C92 C 0.40454(16) -0.06472(13) 0.36847(6) 0.080(3) Uani 0.2704(18) 1 d PGDU E 1
C93 C 0.40775(15) -0.14032(12) 0.37617(7) 0.084(3) Uani 0.2704(18) 1 d PGDU E 1
C94 C 0.35251(13) -0.17459(12) 0.42172(9) 0.099(3) Uani 0.2704(18) 1 d PGDU E 1
C95 C 0.53260(19) -0.12680(13) 0.66194(5) 0.095(3) Uani 0.2704(18) 1 d PGDU E 1
C96 C 0.61521(16) 0.08383(9) 0.57211(10) 0.107(3) Uani 0.2704(18) 1 d PGDU E 1
C97 C 0.62274(17) 0.09640(9) 0.51080(11) 0.100(3) Uani 0.2704(18) 1 d PGDU E 1
C98 C 0.5433(2) 0.11158(6) 0.47531(11) 0.091(3) Uani 0.2704(18) 1 d PGDU E 1
C99 C 0.5533(2) 0.07829(10) 0.41716(9) 0.086(3) Uani 0.2704(18) 1 d PGDU E 1
C100 C 0.4786(2) 0.04755(11) 0.38885(8) 0.070(3) Uani 0.2704(18) 1 d PGDU E 1
C141 C 0.74171(6) -0.04197(16) 0.51841(12) 0.088(3) Uani 0.224(2) 1 d PGDU F 2
C142 C 0.71991(9) -0.05075(15) 0.58125(11) 0.089(3) Uani 0.224(2) 1 d PGDU F 2
C143 C 0.66817(13) 0.00257(13) 0.61032(9) 0.102(3) Uani 0.224(2) 1 d PGDU F 2
C144 C 0.63856(15) 0.06693(11) 0.57921(10) 0.104(3) Uani 0.224(2) 1 d PGDU F 2
C145 C 0.65902(15) 0.07649(11) 0.51807(11) 0.093(3) Uani 0.224(2) 1 d PGDU F 2
C146 C 0.71248(11) 0.02127(14) 0.48662(11) 0.088(3) Uani 0.224(2) 1 d PGDU F 2
C147 C 0.73633(7) -0.11329(16) 0.49014(12) 0.084(3) Uani 0.224(2) 1 d PGDU F 2
C148 C 0.71084(12) -0.16680(14) 0.53529(12) 0.087(3) Uani 0.224(2) 1 d PGDU F 2
C149 C 0.70017(13) -0.12774(14) 0.59121(11) 0.098(3) Uani 0.224(2) 1 d PGDU F 2
C150 C 0.63048(18) -0.14934(13) 0.63084(9) 0.092(3) Uani 0.224(2) 1 d PGDU F 2
C151 C 0.57792(18) -0.09415(13) 0.66112(6) 0.101(3) Uani 0.224(2) 1 d PGDU F 2
C152 C 0.59537(16) -0.02000(13) 0.65175(6) 0.096(3) Uani 0.224(2) 1 d PGDU F 2
C153 C 0.52081(16) 0.03131(12) 0.64446(7) 0.110(3) Uani 0.224(2) 1 d PGDU F 2
C154 C 0.54771(17) 0.08564(9) 0.60004(10) 0.103(3) Uani 0.224(2) 1 d PGDU F 2
C155 C 0.48439(18) 0.11274(7) 0.56048(11) 0.083(3) Uani 0.224(2) 1 d PGDU F 2
C156 C 0.5061(2) 0.12321(5) 0.49762(11) 0.094(3) Uani 0.224(2) 1 d PGDU F 2
C157 C 0.59273(19) 0.10566(8) 0.47755(11) 0.078(3) Uani 0.224(2) 1 d PGDU F 2
C158 C 0.60479(19) 0.06673(11) 0.42133(9) 0.075(3) Uani 0.224(2) 1 d PGDU F 2
C159 C 0.67915(15) 0.01563(15) 0.42772(10) 0.089(3) Uani 0.224(2) 1 d PGDU F 2
C160 C 0.67516(13) -0.05281(16) 0.39977(9) 0.094(3) Uani 0.224(2) 1 d PGDU F 2
C161 C 0.70409(10) -0.11817(16) 0.43199(11) 0.073(3) Uani 0.224(2) 1 d PGDU F 2
C162 C 0.64432(13) -0.17834(13) 0.41708(10) 0.084(3) Uani 0.224(2) 1 d PGDU F 2
C163 C 0.61996(16) -0.23060(10) 0.45945(11) 0.099(3) Uani 0.224(2) 1 d PGDU F 2
C164 C 0.65317(16) -0.22449(11) 0.52028(12) 0.085(3) Uani 0.224(2) 1 d PGDU F 2
C165 C 0.43241(16) 0.00692(14) 0.64752(7) 0.101(3) Uani 0.224(2) 1 d PGDU F 2
C166 C 0.4289(2) 0.10404(7) 0.46191(12) 0.083(3) Uani 0.224(2) 1 d PGDU F 2
C167 C 0.4401(2) 0.06669(10) 0.40805(10) 0.097(4) Uani 0.224(2) 1 d PGDU F 2
C168 C 0.5293(2) 0.04713(11) 0.38746(8) 0.068(3) Uani 0.224(2) 1 d PGDU F 2
C169 C 0.52551(18) -0.02308(13) 0.35806(5) 0.084(3) Uani 0.224(2) 1 d PGDU F 2
C170 C 0.59664(16) -0.07231(15) 0.36462(6) 0.091(3) Uani 0.224(2) 1 d PGDU F 2
C171 C 0.26991(6) -0.10117(16) 0.50465(11) 0.072(3) Uani 0.224(2) 1 d PGDU F 2
C172 C 0.29171(8) -0.09238(15) 0.44182(10) 0.085(3) Uani 0.224(2) 1 d PGDU F 2
C173 C 0.34345(12) -0.14570(13) 0.41274(9) 0.083(3) Uani 0.224(2) 1 d PGDU F 2
C174 C 0.37306(14) -0.21006(10) 0.44385(10) 0.103(3) Uani 0.224(2) 1 d PGDU F 2
C175 C 0.35260(15) -0.21962(11) 0.50499(10) 0.096(3) Uani 0.224(2) 1 d PGDU F 2
C176 C 0.29915(12) -0.16440(14) 0.53644(11) 0.082(3) Uani 0.224(2) 1 d PGDU F 2
C177 C 0.27529(7) -0.02984(16) 0.53293(12) 0.075(3) Uani 0.224(2) 1 d PGDU F 2
C178 C 0.30077(12) 0.02366(14) 0.48778(12) 0.087(3) Uani 0.224(2) 1 d PGDU F 2
C179 C 0.31145(12) -0.01539(14) 0.43185(11) 0.093(3) Uani 0.224(2) 1 d PGDU F 2
C180 C 0.38114(17) 0.00620(12) 0.39223(9) 0.092(3) Uani 0.224(2) 1 d PGDU F 2
C181 C 0.43370(17) -0.04898(13) 0.36194(5) 0.090(3) Uani 0.224(2) 1 d PGDU F 2
C182 C 0.41624(15) -0.12313(13) 0.37132(6) 0.078(3) Uani 0.224(2) 1 d PGDU F 2
C183 C 0.49081(15) -0.17444(11) 0.37860(7) 0.096(3) Uani 0.224(2) 1 d PGDU F 2
C184 C 0.46391(16) -0.22877(9) 0.42302(9) 0.105(3) Uani 0.224(2) 1 d PGDU F 2
C185 C 0.52723(18) -0.25588(6) 0.46258(11) 0.088(3) Uani 0.224(2) 1 d PGDU F 2
C186 C 0.5055(2) -0.26635(5) 0.52545(11) 0.093(3) Uani 0.224(2) 1 d PGDU F 2
C187 C 0.41889(19) -0.24879(8) 0.54551(10) 0.088(3) Uani 0.224(2) 1 d PGDU F 2
C188 C 0.40683(19) -0.20986(12) 0.60173(9) 0.086(3) Uani 0.224(2) 1 d PGDU F 2
C189 C 0.33247(15) -0.15877(15) 0.59536(9) 0.086(3) Uani 0.224(2) 1 d PGDU F 2
C190 C 0.33645(14) -0.09031(16) 0.62329(9) 0.097(3) Uani 0.224(2) 1 d PGDU F 2
C191 C 0.30753(10) -0.02497(16) 0.59107(11) 0.078(3) Uani 0.224(2) 1 d PGDU F 2
C192 C 0.36730(14) 0.03521(14) 0.60598(10) 0.092(3) Uani 0.224(2) 1 d PGDU F 2
C193 C 0.39166(16) 0.08748(10) 0.56361(12) 0.099(3) Uani 0.224(2) 1 d PGDU F 2
C194 C 0.35845(16) 0.08135(10) 0.50279(12) 0.084(3) Uani 0.224(2) 1 d PGDU F 2
C195 C 0.57921(15) -0.15005(13) 0.37555(7) 0.095(3) Uani 0.224(2) 1 d PGDU F 2
C196 C 0.5827(2) -0.24718(8) 0.56115(11) 0.081(3) Uani 0.224(2) 1 d PGDU F 2
C197 C 0.5716(2) -0.20982(10) 0.61502(9) 0.096(3) Uani 0.224(2) 1 d PGDU F 2
C198 C 0.4823(2) -0.19026(12) 0.63561(7) 0.069(3) Uani 0.224(2) 1 d PGDU F 2
C199 C 0.48611(19) -0.12005(14) 0.66501(5) 0.092(3) Uani 0.224(2) 1 d PGDU F 2
C200 C 0.41498(17) -0.07082(15) 0.65845(6) 0.099(4) Uani 0.224(2) 1 d PGDU F 2
C241 C 0.51726(16) -0.18045(12) 0.37759(7) 0.082(3) Uani 0.243(2) 1 d PGDU G 3
C242 C 0.42817(15) -0.14938(12) 0.37098(6) 0.084(3) Uani 0.243(2) 1 d PGDU G 3
C243 C 0.35902(13) -0.17174(12) 0.40944(9) 0.098(3) Uani 0.243(2) 1 d PGDU G 3
C244 C 0.37446(15) -0.22661(10) 0.45424(10) 0.099(3) Uani 0.243(2) 1 d PGDU G 3
C245 C 0.46067(18) -0.25748(7) 0.46142(11) 0.087(3) Uani 0.243(2) 1 d PGDU G 3
C246 C 0.53414(17) -0.23462(9) 0.42203(10) 0.080(3) Uani 0.243(2) 1 d PGDU G 3
C247 C 0.58235(15) -0.12261(14) 0.36769(6) 0.088(3) Uani 0.243(2) 1 d PGDU G 3
C248 C 0.53395(17) -0.05517(14) 0.35506(4) 0.089(3) Uani 0.243(2) 1 d PGDU G 3
C249 C 0.43897(17) -0.07198(13) 0.35762(5) 0.081(3) Uani 0.243(2) 1 d PGDU G 3
C250 C 0.37934(16) -0.01925(13) 0.38210(8) 0.096(3) Uani 0.243(2) 1 d PGDU G 3
C251 C 0.30766(12) -0.04268(14) 0.42125(10) 0.074(3) Uani 0.243(2) 1 d PGDU G 3
C252 C 0.29669(9) -0.11664(14) 0.43498(10) 0.088(3) Uani 0.243(2) 1 d PGDU G 3
C253 C 0.27579(8) -0.13869(15) 0.49631(11) 0.070(3) Uani 0.243(2) 1 d PGDU G 3
C254 C 0.32310(14) -0.20717(13) 0.50815(11) 0.105(3) Uani 0.243(2) 1 d PGDU G 3
C255 C 0.35848(18) -0.21977(12) 0.56448(10) 0.093(3) Uani 0.243(2) 1 d PGDU G 3
C256 C 0.4470(2) -0.25232(8) 0.57163(10) 0.106(3) Uani 0.243(2) 1 d PGDU G 3
C257 C 0.4961(2) -0.27115(5) 0.52038(11) 0.103(3) Uani 0.243(2) 1 d PGDU G 3
C258 C 0.59173(19) -0.25498(7) 0.51711(12) 0.109(3) Uani 0.243(2) 1 d PGDU G 3
C259 C 0.61380(16) -0.23327(10) 0.45622(11) 0.100(3) Uani 0.243(2) 1 d PGDU G 3
C260 C 0.67760(12) -0.17836(14) 0.44624(11) 0.083(3) Uani 0.243(2) 1 d PGDU G 3
C261 C 0.66083(12) -0.12211(15) 0.40125(9) 0.088(3) Uani 0.243(2) 1 d PGDU G 3
C262 C 0.69393(11) -0.05236(16) 0.42338(10) 0.082(3) Uani 0.243(2) 1 d PGDU G 3
C263 C 0.64917(16) 0.01290(14) 0.41118(9) 0.100(3) Uani 0.243(2) 1 d PGDU G 3
C264 C 0.56663(19) 0.01165(13) 0.37668(7) 0.088(3) Uani 0.243(2) 1 d PGDU G 3
C265 C 0.26568(7) -0.08641(17) 0.54104(12) 0.093(3) Uani 0.243(2) 1 d PGDU G 3
C266 C 0.4915(2) -0.21826(11) 0.62172(9) 0.077(3) Uani 0.243(2) 1 d PGDU G 3
C267 C 0.5831(2) -0.20257(11) 0.61882(9) 0.096(4) Uani 0.243(2) 1 d PGDU G 3
C268 C 0.63414(18) -0.22065(10) 0.56556(11) 0.090(3) Uani 0.243(2) 1 d PGDU G 3
C269 C 0.70067(13) -0.16463(13) 0.55534(12) 0.092(3) Uani 0.243(2) 1 d PGDU G 3
C270 C 0.72126(9) -0.14343(15) 0.49687(12) 0.062(3) Uani 0.243(2) 1 d PGDU G 3
C271 C 0.47977(16) 0.02813(12) 0.64510(7) 0.089(3) Uani 0.243(2) 1 d PGDU G 3
C272 C 0.56887(16) -0.00294(13) 0.65171(6) 0.109(3) Uani 0.243(2) 1 d PGDU G 3
C273 C 0.63802(14) 0.01943(12) 0.61325(8) 0.119(3) Uani 0.243(2) 1 d PGDU G 3
C274 C 0.62258(15) 0.07429(10) 0.56845(10) 0.101(3) Uani 0.243(2) 1 d PGDU G 3
C275 C 0.53637(18) 0.10516(7) 0.56127(10) 0.092(3) Uani 0.243(2) 1 d PGDU G 3
C276 C 0.46290(17) 0.08230(10) 0.60065(10) 0.079(3) Uani 0.243(2) 1 d PGDU G 3
C277 C 0.41469(16) -0.02971(15) 0.65499(6) 0.077(3) Uani 0.243(2) 1 d PGDU G 3
C278 C 0.46308(19) -0.09716(14) 0.66763(4) 0.089(3) Uani 0.243(2) 1 d PGDU G 3
C279 C 0.55807(18) -0.08033(14) 0.66507(5) 0.093(3) Uani 0.243(2) 1 d PGDU G 3
C280 C 0.61769(18) -0.13308(13) 0.64059(8) 0.095(3) Uani 0.243(2) 1 d PGDU G 3
C281 C 0.68937(13) -0.10965(14) 0.60144(10) 0.097(3) Uani 0.243(2) 1 d PGDU G 3
C282 C 0.70034(10) -0.03568(14) 0.58771(10) 0.100(3) Uani 0.243(2) 1 d PGDU G 3
C283 C 0.72124(8) -0.01363(14) 0.52638(11) 0.076(3) Uani 0.243(2) 1 d PGDU G 3
C284 C 0.67394(13) 0.05485(12) 0.51454(11) 0.091(3) Uani 0.243(2) 1 d PGDU G 3
C285 C 0.63855(17) 0.06746(11) 0.45820(10) 0.083(3) Uani 0.243(2) 1 d PGDU G 3
C286 C 0.5500(2) 0.10000(8) 0.45106(10) 0.101(3) Uani 0.243(2) 1 d PGDU G 3
C287 C 0.5009(2) 0.11884(5) 0.50231(11) 0.091(3) Uani 0.243(2) 1 d PGDU G 3
C288 C 0.40531(18) 0.10266(8) 0.50558(12) 0.092(3) Uani 0.243(2) 1 d PGDU G 3
C289 C 0.38324(16) 0.08094(11) 0.56647(12) 0.091(3) Uani 0.243(2) 1 d PGDU G 3
C290 C 0.31944(12) 0.02604(15) 0.57645(11) 0.087(3) Uani 0.243(2) 1 d PGDU G 3
C291 C 0.33620(13) -0.03021(16) 0.62144(9) 0.088(3) Uani 0.243(2) 1 d PGDU G 3
C292 C 0.30311(12) -0.09996(17) 0.59931(10) 0.075(3) Uani 0.243(2) 1 d PGDU G 3
C293 C 0.34786(17) -0.16523(15) 0.61151(9) 0.090(3) Uani 0.243(2) 1 d PGDU G 3
C294 C 0.4304(2) -0.16396(14) 0.64600(7) 0.086(3) Uani 0.243(2) 1 d PGDU G 3
C295 C 0.73136(6) -0.06590(16) 0.48165(11) 0.091(3) Uani 0.243(2) 1 d PGDU G 3
C296 C 0.5055(2) 0.06594(10) 0.40097(9) 0.076(3) Uani 0.243(2) 1 d PGDU G 3
C297 C 0.41397(19) 0.05025(11) 0.40387(9) 0.090(3) Uani 0.243(2) 1 d PGDU G 3
C298 C 0.36290(17) 0.06834(11) 0.45714(12) 0.093(3) Uani 0.243(2) 1 d PGDU G 3
C299 C 0.29636(12) 0.01230(14) 0.46735(12) 0.092(3) Uani 0.243(2) 1 d PGDU G 3
C300 C 0.27578(8) -0.00889(16) 0.52582(12) 0.080(3) Uani 0.243(2) 1 d PGDU G 3
C341 C 0.30221(11) -0.03808(16) 0.59661(11) 0.080(3) Uani 0.130(2) 1 d PGDU H 4
C342 C 0.37060(15) -0.01037(15) 0.63689(8) 0.088(4) Uani 0.130(2) 1 d PGDU H 4
C343 C 0.43166(17) -0.05903(15) 0.66328(5) 0.089(4) Uani 0.130(2) 1 d PGDU H 4
C344 C 0.42588(19) -0.13630(14) 0.65237(6) 0.076(3) Uani 0.130(2) 1 d PGDU H 4
C345 C 0.35986(17) -0.16435(14) 0.61331(9) 0.082(4) Uani 0.130(2) 1 d PGDU H 4
C346 C 0.29570(12) -0.11452(16) 0.58488(10) 0.075(3) Uani 0.130(2) 1 d PGDU H 4
C347 C 0.29225(10) 0.01372(15) 0.54787(12) 0.089(4) Uani 0.130(2) 1 d PGDU H 4
C348 C 0.35471(15) 0.07385(12) 0.55753(12) 0.089(4) Uani 0.130(2) 1 d PGDU H 4
C349 C 0.40323(16) 0.05832(12) 0.61223(10) 0.093(3) Uani 0.130(2) 1 d PGDU H 4
C350 C 0.49564(17) 0.07713(10) 0.61566(9) 0.096(4) Uani 0.130(2) 1 d PGDU H 4
C351 C 0.55814(16) 0.02708(12) 0.64343(7) 0.103(4) Uani 0.130(2) 1 d PGDU H 4
C352 C 0.52820(17) -0.03935(14) 0.66690(5) 0.099(3) Uani 0.130(2) 1 d PGDU H 4
C353 C 0.58060(18) -0.10597(13) 0.65714(6) 0.095(4) Uani 0.130(2) 1 d PGDU H 4
C354 C 0.5174(2) -0.16623(12) 0.64876(7) 0.083(4) Uani 0.130(2) 1 d PGDU H 4
C355 C 0.5376(2) -0.22119(9) 0.60834(9) 0.071(4) Uani 0.130(2) 1 d PGDU H 4
C356 C 0.4691(2) -0.25043(8) 0.56861(10) 0.096(4) Uani 0.130(2) 1 d PGDU H 4
C357 C 0.38165(18) -0.22226(11) 0.57198(10) 0.085(3) Uani 0.130(2) 1 d PGDU H 4
C358 C 0.33170(14) -0.20662(12) 0.51750(11) 0.097(4) Uani 0.130(2) 1 d PGDU H 4
C359 C 0.27877(9) -0.14060(15) 0.52655(11) 0.081(4) Uani 0.130(2) 1 d PGDU H 4
C360 C 0.26759(6) -0.09093(16) 0.47948(11) 0.078(3) Uani 0.130(2) 1 d PGDU H 4
C361 C 0.27492(9) -0.01249(15) 0.49073(12) 0.077(3) Uani 0.130(2) 1 d PGDU H 4
C362 C 0.32048(14) 0.02180(13) 0.44050(11) 0.084(3) Uani 0.130(2) 1 d PGDU H 4
C363 C 0.37968(18) 0.07997(10) 0.44873(12) 0.093(4) Uani 0.130(2) 1 d PGDU H 4
C364 C 0.39814(18) 0.10636(8) 0.50871(12) 0.096(3) Uani 0.130(2) 1 d PGDU H 4
C365 C 0.66074(15) -0.10352(14) 0.62520(9) 0.099(4) Uani 0.130(2) 1 d PGDU H 4
C366 C 0.5090(2) -0.26542(5) 0.51109(11) 0.093(4) Uani 0.130(2) 1 d PGDU H 4
C367 C 0.46152(17) -0.25050(7) 0.45874(10) 0.085(3) Uani 0.130(2) 1 d PGDU H 4
C368 C 0.37161(15) -0.22010(10) 0.46178(10) 0.091(3) Uani 0.130(2) 1 d PGDU H 4
C369 C 0.35931(13) -0.16937(12) 0.41300(9) 0.095(3) Uani 0.130(2) 1 d PGDU H 4
C370 C 0.30907(10) -0.10573(14) 0.42190(10) 0.086(4) Uani 0.130(2) 1 d PGDU H 4
C371 C 0.69910(10) -0.10088(16) 0.42701(10) 0.088(3) Uani 0.130(2) 1 d PGDU H 4
C372 C 0.63071(13) -0.12859(14) 0.38673(8) 0.094(4) Uani 0.130(2) 1 d PGDU H 4
C373 C 0.56964(16) -0.07992(14) 0.36033(5) 0.090(4) Uani 0.130(2) 1 d PGDU H 4
C374 C 0.57542(18) -0.00265(13) 0.37124(6) 0.086(3) Uani 0.130(2) 1 d PGDU H 4
C375 C 0.64144(17) 0.02539(14) 0.41031(9) 0.094(4) Uani 0.130(2) 1 d PGDU H 4
C376 C 0.70561(11) -0.02444(15) 0.43874(10) 0.080(3) Uani 0.130(2) 1 d PGDU H 4
C377 C 0.70904(9) -0.15268(14) 0.47575(12) 0.084(4) Uani 0.130(2) 1 d PGDU H 4
C378 C 0.64660(14) -0.21281(11) 0.46609(12) 0.089(4) Uani 0.130(2) 1 d PGDU H 4
C379 C 0.59808(14) -0.19728(12) 0.41139(9) 0.091(3) Uani 0.130(2) 1 d PGDU H 4
C380 C 0.50567(16) -0.21609(9) 0.40796(9) 0.087(4) Uani 0.130(2) 1 d PGDU H 4
C381 C 0.44316(15) -0.16604(12) 0.38019(7) 0.092(3) Uani 0.130(2) 1 d PGDU H 4
C382 C 0.47310(16) -0.09960(13) 0.35672(4) 0.092(3) Uani 0.130(2) 1 d PGDU H 4
C383 C 0.42071(17) -0.03299(13) 0.36648(6) 0.080(4) Uani 0.130(2) 1 d PGDU H 4
C384 C 0.4839(2) 0.02727(12) 0.37486(7) 0.081(4) Uani 0.130(2) 1 d PGDU H 4
C385 C 0.4637(2) 0.08223(9) 0.41527(10) 0.088(4) Uani 0.130(2) 1 d PGDU H 4
C386 C 0.5322(2) 0.11147(7) 0.45500(11) 0.096(4) Uani 0.130(2) 1 d PGDU H 4
C387 C 0.61965(19) 0.08330(10) 0.45163(10) 0.087(3) Uani 0.130(2) 1 d PGDU H 4
C388 C 0.66960(15) 0.06766(12) 0.50612(11) 0.097(4) Uani 0.130(2) 1 d PGDU H 4
C389 C 0.72254(9) 0.00164(15) 0.49707(11) 0.090(4) Uani 0.130(2) 1 d PGDU H 4
C390 C 0.73372(7) -0.04802(15) 0.54414(11) 0.097(4) Uani 0.130(2) 1 d PGDU H 4
C391 C 0.72638(8) -0.12646(15) 0.53289(12) 0.084(3) Uani 0.130(2) 1 d PGDU H 4
C392 C 0.68083(14) -0.16075(13) 0.58311(11) 0.090(4) Uani 0.130(2) 1 d PGDU H 4
C393 C 0.62162(18) -0.21893(10) 0.57489(11) 0.083(4) Uani 0.130(2) 1 d PGDU H 4
C394 C 0.60317(18) -0.24531(8) 0.51491(12) 0.094(3) Uani 0.130(2) 1 d PGDU H 4
C395 C 0.34056(14) -0.03543(13) 0.39841(9) 0.085(4) Uani 0.130(2) 1 d PGDU H 4
C396 C 0.4923(2) 0.12647(5) 0.51253(12) 0.101(4) Uani 0.130(2) 1 d PGDU H 4
C397 C 0.53978(18) 0.11154(7) 0.56488(11) 0.099(4) Uani 0.130(2) 1 d PGDU H 4
C398 C 0.62969(16) 0.08114(10) 0.56184(10) 0.101(4) Uani 0.130(2) 1 d PGDU H 4
C399 C 0.64199(14) 0.03041(12) 0.61062(9) 0.115(4) Uani 0.130(2) 1 d PGDU H 4
C400 C 0.69223(11) -0.03323(14) 0.60172(10) 0.097(4) Uani 0.130(2) 1 d PGDU H 4
C441 C 0.51928(19) -0.26586(5) 0.49624(11) 0.086(4) Uani 0.1322(17) 1 d PGDU I 5
C442 C 0.5167(2) -0.25755(7) 0.56076(11) 0.087(3) Uani 0.1322(17) 1 d PGDU I 5
C443 C 0.5893(2) -0.22480(9) 0.59043(10) 0.072(4) Uani 0.1322(17) 1 d PGDU I 5
C444 C 0.6674(2) -0.20123(12) 0.55805(12) 0.072(4) Uani 0.1322(17) 1 d PGDU I 5
C445 C 0.67119(14) -0.20880(12) 0.49527(12) 0.095(3) Uani 0.132(2) 1 d PGDU I 5
C446 C 0.59593(17) -0.24239(9) 0.46323(11) 0.091(4) Uani 0.1322(17) 1 d PGDU I 5
C447 C 0.42994(18) -0.25130(7) 0.47319(10) 0.090(3) Uani 0.1322(17) 1 d PGDU I 5
C448 C 0.37141(17) -0.23362(10) 0.52331(11) 0.088(4) Uani 0.132(2) 1 d PGDU I 5
C449 C 0.4255(2) -0.23703(9) 0.57707(10) 0.083(4) Uani 0.1322(17) 1 d PGDU I 5
C450 C 0.40936(19) -0.18547(13) 0.62335(8) 0.087(4) Uani 0.1322(17) 1 d PGDU I 5
C451 C 0.4844(2) -0.15241(13) 0.65418(6) 0.088(4) Uani 0.1322(17) 1 d PGDU I 5
C452 C 0.5724(2) -0.17095(12) 0.63881(8) 0.083(3) Uani 0.1322(17) 1 d PGDU I 5
C453 C 0.64095(16) -0.11391(13) 0.63452(8) 0.103(4) Uani 0.1322(17) 1 d PGDU I 5
C454 C 0.70045(13) -0.13291(14) 0.58495(11) 0.094(4) Uani 0.132(2) 1 d PGDU I 5
C455 C 0.73529(7) -0.07787(15) 0.54931(12) 0.092(3) Uani 0.1322(17) 1 d PGDU I 5
C456 C 0.73990(6) -0.08626(16) 0.48467(12) 0.090(3) Uani 0.1322(17) 1 d PGDU I 5
C457 C 0.70874(10) -0.15137(15) 0.45880(12) 0.091(3) Uani 0.132(2) 1 d PGDU I 5
C458 C 0.65459(12) -0.14904(14) 0.40463(10) 0.087(4) Uani 0.132(2) 1 d PGDU I 5
C459 C 0.58621(15) -0.20579(11) 0.40804(10) 0.092(3) Uani 0.132(2) 1 d PGDU I 5
C460 C 0.50028(16) -0.19264(11) 0.38501(8) 0.095(4) Uani 0.1322(17) 1 d PGDU I 5
C461 C 0.42114(15) -0.21575(10) 0.41861(9) 0.095(3) Uani 0.1322(17) 1 d PGDU I 5
C462 C 0.35159(12) -0.16043(12) 0.41254(9) 0.093(3) Uani 0.1322(17) 1 d PGDU I 5
C463 C 0.29420(9) -0.14332(14) 0.45975(11) 0.093(3) Uani 0.1322(17) 1 d PGDU I 5
C464 C 0.30469(12) -0.18018(14) 0.51681(11) 0.092(4) Uani 0.132(2) 1 d PGDU I 5
C465 C 0.61942(15) -0.04127(13) 0.64633(7) 0.092(3) Uani 0.1322(17) 1 d PGDU I 5
C466 C 0.71991(10) -0.01692(16) 0.45689(11) 0.087(3) Uani 0.132(2) 1 d PGDU I 5
C467 C 0.66800(14) -0.01433(15) 0.40503(9) 0.076(4) Uani 0.1322(17) 1 d PGDU I 5
C468 C 0.63409(14) -0.08133(15) 0.37855(7) 0.083(3) Uani 0.1322(17) 1 d PGDU I 5
C469 C 0.54586(17) -0.06797(14) 0.35418(4) 0.091(4) Uani 0.1322(17) 1 d PGDU I 5
C470 C 0.48007(16) -0.12229(13) 0.35791(5) 0.096(3) Uani 0.1322(17) 1 d PGDU I 5
C471 C 0.48800(19) 0.12086(5) 0.52511(11) 0.092(4) Uani 0.1322(17) 1 d PGDU I 5
C472 C 0.4905(2) 0.11255(6) 0.46060(11) 0.082(3) Uani 0.1322(17) 1 d PGDU I 5
C473 C 0.41797(19) 0.07980(9) 0.43092(11) 0.078(4) Uani 0.1322(17) 1 d PGDU I 5
C474 C 0.33986(15) 0.05624(12) 0.46330(12) 0.076(3) Uani 0.1322(17) 1 d PGDU I 5
C475 C 0.33608(14) 0.06379(12) 0.52608(12) 0.087(4) Uani 0.1322(17) 1 d PGDU I 5
C476 C 0.41136(17) 0.09739(9) 0.55813(12) 0.101(4) Uani 0.1322(17) 1 d PGDU I 5
C477 C 0.57734(18) 0.10631(7) 0.54817(11) 0.098(3) Uani 0.1322(17) 1 d PGDU I 5
C478 C 0.63587(17) 0.08863(10) 0.49805(11) 0.092(4) Uani 0.1322(17) 1 d PGDU I 5
C479 C 0.5817(2) 0.09204(9) 0.44429(10) 0.082(4) Uani 0.1322(17) 1 d PGDU I 5
C480 C 0.59792(19) 0.04047(12) 0.39801(8) 0.078(4) Uani 0.1322(17) 1 d PGDU I 5
C481 C 0.52288(19) 0.00741(13) 0.36718(6) 0.080(4) Uani 0.1322(17) 1 d PGDU I 5
C482 C 0.43489(19) 0.02595(11) 0.38254(8) 0.080(3) Uani 0.1322(17) 1 d PGDU I 5
C483 C 0.36632(15) -0.03109(13) 0.38684(8) 0.091(4) Uani 0.1322(17) 1 d PGDU I 5
C484 C 0.30682(12) -0.01209(14) 0.43641(11) 0.091(4) Uani 0.132(2) 1 d PGDU I 5
C485 C 0.27199(7) -0.06713(15) 0.47205(11) 0.086(3) Uani 0.1322(17) 1 d PGDU I 5
C486 C 0.26738(6) -0.05874(16) 0.53669(12) 0.089(3) Uani 0.1322(17) 1 d PGDU I 5
C487 C 0.29854(10) 0.00637(15) 0.56255(12) 0.090(3) Uani 0.1322(17) 1 d PGDU I 5
C488 C 0.35269(13) 0.00404(15) 0.61672(10) 0.085(4) Uani 0.1322(17) 1 d PGDU I 5
C489 C 0.42108(16) 0.06079(12) 0.61332(10) 0.093(3) Uani 0.1322(17) 1 d PGDU I 5
C490 C 0.50700(16) 0.04763(11) 0.63635(8) 0.102(4) Uani 0.1322(17) 1 d PGDU I 5
C491 C 0.58615(16) 0.07076(10) 0.60275(9) 0.104(3) Uani 0.1322(17) 1 d PGDU I 5
C492 C 0.65568(13) 0.01543(13) 0.60881(9) 0.112(3) Uani 0.1322(17) 1 d PGDU I 5
C493 C 0.71308(10) -0.00168(14) 0.56161(11) 0.099(4) Uani 0.132(2) 1 d PGDU I 5
C494 C 0.70258(12) 0.03518(14) 0.50455(11) 0.089(4) Uani 0.1322(17) 1 d PGDU I 5
C495 C 0.38785(14) -0.10373(13) 0.37503(7) 0.084(3) Uani 0.1322(17) 1 d PGDU I 5
C496 C 0.28737(11) -0.12808(16) 0.56447(11) 0.083(3) Uani 0.132(2) 1 d PGDU I 5
C497 C 0.33928(15) -0.13067(16) 0.61633(9) 0.066(4) Uani 0.1322(17) 1 d PGDU I 5
C498 C 0.37319(15) -0.06367(16) 0.64281(7) 0.085(3) Uani 0.1322(17) 1 d PGDU I 5
C499 C 0.46142(18) -0.07703(14) 0.66718(4) 0.093(4) Uani 0.1322(17) 1 d PGDU I 5
C500 C 0.52721(17) -0.02271(13) 0.66345(5) 0.101(3) Uani 0.1322(17) 1 d PGDU I 5

loop_
_atom_site_aniso_label
_atom_site_aniso_U_11
_atom_site_aniso_U_22
_atom_site_aniso_U_33
_atom_site_aniso_U_23
_atom_site_aniso_U_13
_atom_site_aniso_U_12
N1 0.0389(10) 0.0508(11) 0.0411(12) -0.0070(9) 0.0020(9) 0.0002(9)
C1 0.0383(11) 0.0550(14) 0.0434(15) -0.0066(11) -0.0053(10) 0.0046(11)
C2 0.0416(12) 0.0715(17) 0.0448(16) -0.0074(13) -0.0061(11) -0.0053(12)
C3 0.0460(13) 0.0794(18) 0.0436(15) 0.0046(13) -0.0049(11) -0.0037(13)
C4 0.0602(17) 0.133(3) 0.0481(19) 0.0166(19) -0.0094(15) -0.018(2)
C5 0.0628(18) 0.206(5) 0.050(2) 0.002(2) -0.0097(18) -0.014(3)
C6A 0.084(6) 0.152(10) 0.075(6) -0.015(7) 0.008(5) -0.035(7)
C7A 0.068(4) 0.102(6) 0.052(4) 0.015(4) -0.021(3) -0.025(4)
C8A 0.050(4) 0.129(12) 0.036(4) 0.010(5) 0.008(3) -0.015(5)
C6B 0.087(6) 0.136(8) 0.042(4) 0.002(5) -0.007(4) -0.015(6)
C7B 0.107(6) 0.087(5) 0.043(4) 0.002(4) -0.022(4) 0.003(5)
C8B 0.157(15) 0.091(9) 0.110(12) 0.001(7) -0.006(10) 0.004(9)
C9 0.0438(13) 0.0551(15) 0.0474(16) -0.0112(12) 0.0017(11) 0.0022(12)
C10 0.0550(15) 0.0621(16) 0.0449(16) 0.0004(13) 0.0021(12) -0.0047(13)
C11 0.0614(17) 0.093(2) 0.0474(17) -0.0012(16) 0.0109(14) -0.0123(16)
C12 0.073(2) 0.111(3) 0.071(3) 0.025(2) 0.0055(18) -0.013(2)
C13 0.148(5) 0.230(8) 0.190(8) 0.034(6) 0.054(6) -0.041(6)
C14 0.228(8) 0.226(8) 0.211(9) 0.028(7) 0.079(7) 0.007(7)
C15A 0.242(12) 0.182(13) 0.159(12) 0.012(10) 0.082(11) 0.017(12)
C16A 0.105(7) 0.199(13) 0.217(15) 0.068(12) 0.101(9) 0.049(9)
C15B 0.127(8) 0.161(11) 0.185(11) 0.030(9) 0.115(8) 0.038(8)
C16B 0.168(10) 0.153(10) 0.141(11) -0.014(8) 0.085(9) -0.024(8)
C17 0.0440(12) 0.0512(14) 0.0425(15) -0.0102(11) -0.0006(11) 0.0099(11)
C18 0.0574(14) 0.0655(17) 0.0446(16) -0.0143(13) -0.0059(13) 0.0140(13)
C19 0.0708(18) 0.082(2) 0.0348(15) 0.0007(13) -0.0029(13) 0.0132(16)
C20 0.0661(17) 0.0727(19) 0.0575(19) 0.0010(15) -0.0116(15) 0.0055(16)
C21 0.108(3) 0.108(3) 0.057(2) 0.005(2) -0.020(2) 0.044(2)
C22 0.196(5) 0.117(4) 0.082(3) -0.029(3) -0.062(3) 0.062(4)
C23 0.151(4) 0.127(4) 0.095(4) 0.011(3) -0.032(3) 0.026(4)
C24 0.131(4) 0.098(3) 0.084(3) 0.004(2) -0.028(3) 0.018(3)
C25 0.0453(12) 0.0471(13) 0.0609(17) -0.0086(12) -0.0031(12) -0.0009(11)
C26 0.0542(15) 0.0632(18) 0.083(2) -0.0054(15) -0.0059(15) 0.0029(14)
C27 0.091(2) 0.0464(15) 0.071(2) -0.0064(13) 0.0092(19) 0.0036(15)
C28 0.084(2) 0.0541(17) 0.085(3) -0.0061(16) -0.0136(19) -0.0036(17)
C29 0.0772(19) 0.0519(16) 0.066(2) -0.0014(14) -0.0123(16) 0.0041(15)
C30 0.0776(19) 0.0552(17) 0.062(2) -0.0012(14) -0.0095(16) 0.0104(15)
C31 0.088(2) 0.070(2) 0.077(2) -0.0022(17) 0.007(2) 0.0142(18)
C32 0.104(3) 0.095(3) 0.089(3) -0.002(2) 0.023(2) 0.008(2)
C41 0.067(5) 0.115(6) 0.100(6) 0.008(6) 0.004(5) 0.002(5)
C42 0.063(5) 0.121(6) 0.105(6) -0.002(5) 0.024(5) 0.009(5)
C43 0.073(5) 0.110(6) 0.095(6) 0.002(6) 0.045(5) -0.007(5)
C44 0.082(5) 0.101(6) 0.070(5) -0.003(5) 0.039(5) 0.010(5)
C45 0.074(5) 0.073(6) 0.092(6) -0.008(5) 0.018(5) 0.010(5)
C46 0.081(5) 0.098(5) 0.113(6) -0.005(5) -0.009(5) -0.008(5)
C47 0.038(4) 0.098(6) 0.100(6) 0.008(5) -0.028(5) -0.012(5)
C48 0.058(5) 0.135(6) 0.120(6) -0.023(6) -0.022(6) -0.025(5)
C49 0.038(4) 0.094(5) 0.107(6) 0.024(5) 0.018(5) -0.028(5)
C50 0.078(5) 0.090(5) 0.115(6) 0.022(5) 0.014(5) -0.041(5)
C51 0.113(6) 0.085(6) 0.100(6) 0.034(5) 0.025(6) -0.011(6)
C52 0.102(6) 0.096(6) 0.070(5) 0.024(5) 0.058(5) -0.015(5)
C53 0.109(6) 0.130(6) 0.039(5) 0.024(5) 0.027(5) 0.031(6)
C54 0.102(5) 0.127(5) 0.049(5) -0.028(5) 0.019(5) -0.003(5)
C55 0.116(5) 0.105(5) 0.068(5) -0.046(5) 0.002(5) -0.001(5)
C56 0.109(6) 0.077(5) 0.103(6) -0.030(5) -0.020(6) -0.002(5)
C57 0.086(6) 0.068(5) 0.115(6) -0.027(5) 0.003(5) 0.000(5)
C58 0.082(6) 0.055(5) 0.123(6) -0.009(5) -0.018(6) 0.010(5)
C59 0.073(5) 0.075(5) 0.087(6) -0.021(5) 0.013(5) 0.024(5)
C60 0.063(5) 0.088(5) 0.072(5) 0.003(5) -0.015(5) 0.029(5)
C61 0.068(6) 0.143(6) 0.069(6) -0.004(6) 0.003(5) 0.044(6)
C62 0.095(6) 0.140(6) 0.051(5) -0.008(5) -0.044(5) 0.008(6)
C63 0.098(6) 0.143(6) 0.070(5) -0.037(5) -0.038(5) -0.019(5)
C64 0.100(6) 0.133(6) 0.119(6) -0.050(6) -0.043(6) -0.030(5)
C65 0.081(5) 0.103(5) 0.040(4) 0.031(4) -0.001(5) -0.017(5)
C66 0.107(6) 0.055(5) 0.104(6) -0.022(5) -0.009(6) -0.032(5)
C67 0.108(5) 0.062(5) 0.122(5) 0.000(5) -0.004(5) -0.029(5)
C68 0.118(6) 0.056(5) 0.105(6) 0.021(5) 0.047(6) 0.014(5)
C69 0.117(6) 0.069(5) 0.084(6) 0.039(5) 0.005(6) -0.007(5)
C70 0.079(6) 0.064(5) 0.049(5) 0.021(4) 0.019(5) 0.023(5)
C71 0.040(4) 0.095(5) 0.095(6) 0.017(5) 0.014(5) 0.026(4)
C72 0.042(4) 0.118(6) 0.109(6) 0.014(5) 0.031(5) 0.009(5)
C73 0.079(5) 0.083(6) 0.084(5) 0.004(5) 0.053(5) -0.018(5)
C74 0.095(6) 0.087(6) 0.084(6) -0.021(5) 0.040(5) 0.011(5)
C75 0.079(5) 0.040(5) 0.106(6) -0.015(5) 0.022(5) 0.028(4)
C76 0.067(5) 0.067(5) 0.107(5) 0.006(5) 0.009(5) 0.044(4)
C77 0.043(4) 0.084(5) 0.093(5) 0.037(5) -0.025(4) -0.012(4)
C78 0.064(5) 0.100(6) 0.108(6) -0.007(5) -0.022(5) -0.036(5)
C79 0.050(5) 0.067(5) 0.098(6) 0.036(5) 0.008(5) -0.024(4)
C80 0.086(5) 0.079(5) 0.092(6) 0.025(5) 0.001(5) -0.049(5)
C81 0.084(6) 0.095(6) 0.081(6) 0.042(5) 0.018(5) -0.006(5)
C82 0.083(5) 0.091(6) 0.071(5) 0.027(5) 0.046(5) -0.013(5)
C83 0.131(6) 0.126(6) 0.043(5) 0.014(5) 0.035(5) 0.034(6)
C84 0.115(5) 0.108(5) 0.059(5) -0.040(5) 0.018(5) 0.012(5)
C85 0.125(6) 0.124(6) 0.081(6) -0.051(5) -0.019(6) 0.010(6)
C86 0.117(6) 0.100(6) 0.109(6) -0.049(5) -0.014(6) -0.015(6)
C87 0.085(5) 0.068(5) 0.121(5) -0.036(5) 0.000(5) -0.004(5)
C88 0.075(6) 0.030(4) 0.133(6) 0.006(5) -0.009(6) -0.014(5)
C89 0.102(6) 0.057(5) 0.099(6) 0.024(5) -0.011(6) 0.021(5)
C90 0.102(6) 0.073(5) 0.075(5) 0.038(5) -0.017(5) 0.025(5)
C91 0.058(5) 0.129(6) 0.054(5) 0.027(5) -0.008(5) 0.014(5)
C92 0.097(6) 0.106(6) 0.037(5) 0.007(5) -0.030(5) 0.001(5)
C93 0.090(5) 0.101(5) 0.060(5) -0.033(5) -0.022(5) -0.009(5)
C94 0.099(5) 0.095(6) 0.103(6) -0.034(5) -0.040(5) -0.030(5)
C95 0.111(6) 0.123(6) 0.052(5) 0.023(5) -0.016(5) -0.003(5)
C96 0.101(5) 0.087(5) 0.132(6) -0.032(5) -0.019(5) -0.037(5)
C97 0.086(6) 0.074(5) 0.139(6) 0.001(6) 0.010(6) -0.036(5)
C98 0.109(6) 0.052(5) 0.112(6) 0.007(5) 0.003(6) -0.016(5)
C99 0.104(6) 0.073(5) 0.082(5) 0.027(5) 0.008(5) -0.030(5)
C100 0.090(6) 0.066(5) 0.055(5) 0.030(5) 0.001(5) -0.009(5)
C141 0.047(5) 0.126(6) 0.091(6) -0.016(5) 0.004(5) 0.006(5)
C142 0.055(5) 0.120(6) 0.093(6) -0.031(6) -0.027(5) 0.023(5)
C143 0.084(6) 0.125(6) 0.097(6) -0.066(6) -0.044(6) -0.003(6)
C144 0.097(6) 0.090(6) 0.124(6) -0.021(6) -0.028(6) -0.038(6)
C145 0.071(6) 0.087(6) 0.122(6) -0.002(6) 0.002(6) -0.037(6)
C146 0.044(5) 0.096(6) 0.122(6) 0.010(6) 0.023(5) -0.025(5)
C147 0.040(5) 0.096(7) 0.117(7) 0.013(6) 0.018(5) 0.011(6)
C148 0.068(5) 0.094(6) 0.100(6) -0.022(5) 0.006(5) 0.039(5)
C149 0.075(6) 0.118(6) 0.101(6) -0.012(6) -0.029(6) 0.049(5)
C150 0.104(6) 0.101(6) 0.071(6) 0.042(5) -0.030(5) 0.025(5)
C151 0.116(6) 0.141(6) 0.048(5) 0.009(5) -0.030(5) 0.004(6)
C152 0.096(6) 0.136(6) 0.055(6) -0.037(6) -0.028(5) 0.000(6)
C153 0.123(6) 0.123(6) 0.083(6) -0.051(6) -0.014(6) 0.004(6)
C154 0.101(6) 0.097(6) 0.110(6) -0.041(6) -0.006(6) -0.011(6)
C155 0.076(6) 0.060(5) 0.112(6) -0.017(5) -0.001(6) -0.003(5)
C156 0.105(6) 0.061(6) 0.116(6) -0.005(6) 0.029(6) 0.002(6)
C157 0.080(6) 0.062(5) 0.092(6) 0.013(5) -0.014(5) -0.045(5)
C158 0.082(6) 0.064(6) 0.080(6) 0.028(5) 0.024(5) -0.008(5)
C159 0.068(6) 0.106(6) 0.094(6) 0.035(6) 0.019(6) -0.023(5)
C160 0.085(6) 0.118(6) 0.079(6) 0.030(6) 0.031(6) 0.009(6)
C161 0.048(5) 0.091(6) 0.081(6) 0.004(5) 0.023(5) 0.031(5)
C162 0.070(5) 0.093(6) 0.088(6) -0.016(6) 0.023(5) 0.030(5)
C163 0.098(6) 0.073(6) 0.124(6) -0.034(5) 0.014(6) 0.022(6)
C164 0.074(5) 0.067(5) 0.115(6) 0.002(5) 0.025(6) 0.039(5)
C165 0.118(6) 0.114(6) 0.073(5) -0.045(5) 0.025(5) -0.004(6)
C166 0.088(6) 0.056(5) 0.105(6) 0.014(5) 0.001(5) 0.008(5)
C167 0.111(7) 0.081(6) 0.098(6) 0.034(6) -0.004(6) 0.003(6)
C168 0.095(6) 0.054(5) 0.057(5) 0.044(5) 0.007(5) -0.006(5)
C169 0.105(6) 0.102(6) 0.046(5) 0.037(5) 0.019(5) 0.007(6)
C170 0.090(6) 0.127(6) 0.057(6) 0.001(6) 0.047(5) 0.015(6)
C171 0.030(4) 0.097(6) 0.088(6) -0.009(5) 0.007(5) -0.016(5)
C172 0.055(5) 0.104(6) 0.096(6) -0.024(6) -0.028(5) -0.007(6)
C173 0.071(5) 0.092(6) 0.085(6) -0.035(5) -0.040(5) -0.010(5)
C174 0.123(6) 0.075(6) 0.111(6) -0.024(6) -0.006(6) -0.025(6)
C175 0.102(6) 0.063(6) 0.122(6) 0.006(6) 0.005(6) -0.030(5)
C176 0.069(6) 0.064(6) 0.112(6) -0.003(6) 0.028(5) -0.040(5)
C177 0.037(5) 0.073(6) 0.115(6) 0.007(5) 0.026(5) 0.011(5)
C178 0.066(5) 0.087(6) 0.107(6) 0.011(5) 0.002(5) 0.044(5)
C179 0.074(6) 0.110(6) 0.094(6) 0.005(6) -0.034(5) 0.020(5)
C180 0.103(6) 0.099(6) 0.075(6) 0.030(5) -0.029(5) -0.002(6)
C181 0.109(6) 0.116(6) 0.044(5) 0.020(5) -0.021(5) 0.008(5)
C182 0.086(6) 0.103(6) 0.046(5) -0.022(5) -0.024(5) -0.001(6)
C183 0.116(6) 0.103(6) 0.070(5) -0.046(5) -0.004(5) -0.001(6)
C184 0.126(6) 0.081(6) 0.109(6) -0.045(5) -0.005(6) -0.021(6)
C185 0.108(6) 0.044(5) 0.111(6) -0.022(5) 0.007(6) -0.003(5)
C186 0.128(6) 0.040(5) 0.111(6) 0.005(5) 0.029(6) 0.005(5)
C187 0.119(6) 0.044(5) 0.102(6) 0.044(5) -0.006(6) -0.022(5)
C188 0.113(6) 0.066(6) 0.079(6) 0.027(5) 0.037(6) 0.002(6)
C189 0.083(6) 0.087(6) 0.088(6) 0.038(5) 0.041(5) -0.021(5)
C190 0.094(6) 0.104(6) 0.093(6) 0.016(6) 0.048(6) -0.010(6)
C191 0.056(5) 0.091(6) 0.089(5) 0.012(5) 0.055(5) 0.015(5)
C192 0.089(6) 0.085(6) 0.102(6) -0.033(5) 0.030(6) 0.007(6)
C193 0.086(6) 0.074(6) 0.137(6) -0.025(6) 0.023(6) 0.003(6)
C194 0.077(6) 0.053(5) 0.122(6) 0.018(6) 0.015(6) 0.025(5)
C195 0.100(6) 0.121(6) 0.065(5) -0.027(5) 0.023(5) 0.001(6)
C196 0.102(6) 0.046(5) 0.096(6) 0.005(5) 0.004(6) 0.025(5)
C197 0.115(6) 0.083(6) 0.089(6) 0.028(6) -0.011(6) 0.032(6)
C198 0.103(6) 0.045(5) 0.059(5) 0.037(5) 0.018(5) 0.013(5)
C199 0.111(6) 0.122(6) 0.044(5) 0.016(5) 0.017(6) 0.028(6)
C200 0.111(6) 0.119(7) 0.066(6) 0.004(6) 0.030(6) 0.032(6)
C241 0.086(5) 0.096(5) 0.063(5) -0.058(5) 0.023(5) -0.015(5)
C242 0.095(5) 0.096(5) 0.062(5) -0.034(5) -0.017(5) -0.008(5)
C243 0.105(6) 0.099(6) 0.091(6) -0.026(5) -0.028(5) -0.026(5)
C244 0.118(6) 0.070(5) 0.110(6) -0.010(5) 0.016(6) -0.030(5)
C245 0.108(6) 0.052(5) 0.101(6) -0.018(5) 0.020(5) -0.011(5)
C246 0.083(6) 0.072(5) 0.086(6) -0.035(5) 0.014(5) 0.010(5)
C247 0.107(5) 0.111(6) 0.045(5) -0.024(5) 0.032(5) 0.007(5)
C248 0.113(6) 0.117(6) 0.038(5) 0.019(5) 0.011(5) 0.011(6)
C249 0.115(6) 0.102(6) 0.025(5) 0.001(5) -0.025(5) 0.017(6)
C250 0.102(6) 0.123(6) 0.064(6) 0.031(5) -0.037(5) 0.005(6)
C251 0.052(5) 0.094(6) 0.076(6) 0.030(5) -0.038(5) -0.012(5)
C252 0.070(5) 0.106(6) 0.087(6) -0.015(6) -0.026(5) -0.026(5)
C253 0.052(5) 0.085(6) 0.074(6) 0.010(5) 0.004(5) -0.020(5)
C254 0.113(6) 0.092(6) 0.110(6) 0.007(6) 0.018(6) 0.004(6)
C255 0.096(6) 0.082(5) 0.102(6) 0.039(5) 0.010(5) -0.022(5)
C256 0.124(6) 0.080(6) 0.115(6) 0.028(6) 0.008(6) -0.001(6)
C257 0.136(6) 0.057(5) 0.116(6) -0.002(5) 0.026(6) 0.002(5)
C258 0.122(6) 0.076(5) 0.130(6) -0.002(5) 0.007(6) 0.021(5)
C259 0.100(6) 0.076(6) 0.125(6) -0.032(5) 0.018(6) 0.019(6)
C260 0.046(5) 0.102(6) 0.100(6) -0.029(5) 0.014(5) 0.025(5)
C261 0.077(5) 0.114(6) 0.073(5) -0.038(5) 0.044(5) -0.008(5)
C262 0.051(5) 0.113(6) 0.082(6) -0.008(6) 0.046(5) -0.018(5)
C263 0.105(6) 0.105(6) 0.090(6) 0.032(6) 0.041(6) -0.018(6)
C264 0.107(6) 0.097(5) 0.060(5) 0.033(5) 0.015(5) -0.020(5)
C265 0.069(5) 0.100(6) 0.111(6) -0.001(5) 0.020(5) 0.000(5)
C266 0.114(6) 0.052(5) 0.065(5) 0.023(5) -0.006(5) -0.019(5)
C267 0.115(7) 0.087(6) 0.087(6) 0.016(6) -0.017(6) 0.037(6)
C268 0.092(6) 0.071(5) 0.108(6) 0.008(6) -0.003(6) 0.046(5)
C269 0.068(5) 0.109(5) 0.098(6) -0.009(5) -0.008(5) 0.052(5)
C270 0.033(4) 0.060(5) 0.093(6) -0.046(5) 0.001(5) 0.022(4)
C271 0.087(6) 0.111(6) 0.068(5) -0.073(5) 0.017(5) -0.022(5)
C272 0.115(6) 0.139(6) 0.072(6) -0.040(6) -0.019(6) -0.005(6)
C273 0.106(6) 0.138(6) 0.113(6) -0.040(6) -0.045(6) -0.038(6)
C274 0.098(5) 0.079(5) 0.126(6) -0.048(5) -0.025(5) -0.046(5)
C275 0.100(6) 0.062(5) 0.114(6) -0.039(5) 0.024(6) -0.029(5)
C276 0.063(5) 0.069(5) 0.104(6) -0.056(5) 0.008(5) -0.004(5)
C277 0.117(6) 0.071(6) 0.042(5) -0.024(5) 0.038(5) 0.001(6)
C278 0.124(6) 0.112(6) 0.033(5) 0.012(5) 0.027(5) 0.040(5)
C279 0.130(6) 0.126(6) 0.022(4) -0.013(5) -0.026(5) 0.017(6)
C280 0.102(6) 0.119(6) 0.065(5) 0.025(5) -0.024(5) 0.022(5)
C281 0.073(6) 0.138(6) 0.080(6) -0.007(6) -0.048(5) 0.020(6)
C282 0.052(5) 0.140(6) 0.106(6) -0.022(6) -0.046(5) -0.001(5)
C283 0.026(4) 0.116(6) 0.088(6) 0.018(6) -0.018(5) -0.019(5)
C284 0.067(5) 0.087(6) 0.118(6) -0.013(5) 0.014(5) -0.044(5)
C285 0.073(5) 0.078(5) 0.098(5) 0.033(5) 0.002(5) -0.046(5)
C286 0.116(6) 0.069(6) 0.118(6) 0.027(6) 0.014(6) -0.024(6)
C287 0.103(6) 0.043(5) 0.125(6) -0.003(5) 0.025(6) -0.002(5)
C288 0.096(5) 0.053(5) 0.128(6) 0.006(5) -0.004(5) 0.011(5)
C289 0.075(5) 0.061(5) 0.138(6) -0.030(5) 0.023(6) -0.001(5)
C290 0.064(5) 0.091(6) 0.107(6) -0.016(5) 0.030(5) 0.025(5)
C291 0.091(6) 0.093(6) 0.080(6) -0.007(6) 0.049(5) -0.002(6)
C292 0.056(5) 0.100(6) 0.069(5) -0.004(5) 0.030(5) -0.030(5)
C293 0.096(6) 0.094(6) 0.079(6) 0.025(5) 0.032(5) -0.007(6)
C294 0.103(6) 0.096(6) 0.058(5) 0.027(5) 0.027(5) -0.037(5)
C295 0.038(4) 0.121(6) 0.114(5) -0.004(5) 0.023(5) 0.000(5)
C296 0.072(5) 0.069(5) 0.085(6) 0.030(5) -0.006(5) -0.018(5)
C297 0.098(6) 0.085(6) 0.086(6) 0.031(5) -0.014(6) 0.006(6)
C298 0.096(6) 0.068(5) 0.115(6) 0.039(5) 0.001(6) 0.041(5)
C299 0.069(5) 0.105(6) 0.102(6) 0.012(6) -0.004(6) 0.041(5)
C300 0.044(5) 0.088(6) 0.108(6) -0.017(6) 0.013(5) 0.026(5)
C341 0.060(6) 0.088(6) 0.093(6) 0.003(6) 0.039(6) 0.002(6)
C342 0.087(6) 0.093(6) 0.083(6) -0.022(6) 0.042(6) 0.008(6)
C343 0.114(7) 0.103(7) 0.050(6) -0.011(6) 0.026(6) 0.024(7)
C344 0.094(6) 0.084(6) 0.049(6) 0.031(5) 0.039(5) -0.002(6)
C345 0.084(6) 0.084(6) 0.077(6) 0.030(6) 0.035(6) -0.017(6)
C346 0.066(6) 0.076(6) 0.084(6) 0.002(6) 0.038(6) -0.022(6)
C347 0.061(6) 0.097(7) 0.109(7) -0.009(6) 0.019(6) 0.020(6)
C348 0.078(6) 0.067(6) 0.123(6) -0.032(6) 0.011(6) 0.019(6)
C349 0.097(6) 0.079(6) 0.102(6) -0.045(6) 0.029(6) 0.001(6)
C350 0.102(7) 0.089(6) 0.097(7) -0.046(6) -0.001(6) -0.012(6)
C351 0.109(6) 0.116(6) 0.085(6) -0.044(6) -0.023(6) -0.004(6)
C352 0.120(6) 0.126(6) 0.051(5) -0.027(5) -0.007(5) 0.003(6)
C353 0.104(7) 0.129(7) 0.053(6) 0.015(6) -0.023(6) 0.012(6)
C354 0.101(7) 0.088(6) 0.059(6) 0.034(6) -0.002(6) 0.017(6)
C355 0.084(7) 0.049(6) 0.080(6) 0.043(6) -0.006(6) 0.007(6)
C356 0.124(7) 0.057(6) 0.106(7) 0.032(6) 0.018(7) 0.001(6)
C357 0.087(6) 0.068(6) 0.099(6) 0.034(6) 0.020(6) -0.016(6)
C358 0.102(7) 0.080(6) 0.108(7) 0.016(6) 0.018(6) -0.014(6)
C359 0.061(6) 0.082(6) 0.100(6) 0.017(6) 0.012(6) -0.016(6)
C360 0.051(6) 0.091(6) 0.092(6) 0.016(6) 0.000(6) -0.004(6)
C361 0.048(6) 0.084(6) 0.098(6) 0.015(6) 0.007(6) 0.016(6)
C362 0.074(6) 0.090(6) 0.087(6) 0.024(6) -0.035(6) 0.036(6)
C363 0.099(7) 0.073(7) 0.106(7) 0.026(7) 0.008(7) 0.023(7)
C364 0.097(6) 0.065(6) 0.125(6) 0.003(6) 0.001(6) 0.007(6)
C365 0.082(6) 0.135(7) 0.080(6) -0.008(6) -0.030(6) 0.017(6)
C366 0.119(6) 0.044(6) 0.117(6) -0.003(6) 0.021(6) 0.006(6)
C367 0.109(6) 0.047(6) 0.100(6) -0.023(6) 0.014(6) -0.013(6)
C368 0.107(6) 0.066(6) 0.100(6) -0.020(6) 0.007(6) -0.038(6)
C369 0.099(6) 0.095(6) 0.090(6) -0.025(6) -0.026(6) -0.025(6)
C370 0.067(6) 0.109(6) 0.084(6) -0.022(6) -0.046(6) -0.019(6)
C371 0.063(6) 0.108(6) 0.092(6) -0.004(6) 0.032(6) 0.005(6)
C372 0.090(6) 0.117(6) 0.074(6) -0.016(6) 0.035(6) 0.012(6)
C373 0.104(6) 0.118(7) 0.050(6) -0.002(6) 0.026(6) 0.021(6)
C374 0.099(6) 0.102(6) 0.057(6) 0.029(6) 0.023(6) -0.011(6)
C375 0.096(6) 0.096(6) 0.090(6) 0.034(6) 0.027(6) -0.014(6)
C376 0.047(6) 0.097(6) 0.096(6) 0.005(6) 0.041(6) -0.019(6)
C377 0.055(6) 0.094(6) 0.103(6) -0.020(6) 0.009(6) 0.022(6)
C378 0.075(6) 0.080(6) 0.111(6) -0.026(6) 0.000(6) 0.027(6)
C379 0.096(6) 0.089(6) 0.088(6) -0.043(5) 0.025(6) 0.012(6)
C380 0.099(6) 0.075(6) 0.087(6) -0.047(6) 0.004(6) -0.002(6)
C381 0.103(6) 0.095(6) 0.078(6) -0.038(6) -0.019(6) -0.005(6)
C382 0.116(6) 0.111(6) 0.048(5) -0.011(5) -0.006(5) 0.007(6)
C383 0.090(6) 0.105(6) 0.044(6) 0.023(6) -0.019(6) 0.020(6)
C384 0.097(6) 0.084(6) 0.061(6) 0.045(6) 0.003(6) 0.002(6)
C385 0.095(7) 0.070(6) 0.097(7) 0.029(6) -0.003(6) -0.011(6)
C386 0.106(6) 0.065(6) 0.116(6) 0.014(6) 0.010(6) -0.003(6)
C387 0.084(6) 0.072(6) 0.104(6) 0.024(6) 0.016(6) -0.025(6)
C388 0.077(6) 0.092(6) 0.122(6) -0.008(6) 0.006(6) -0.032(6)
C389 0.047(6) 0.110(6) 0.112(6) 0.008(6) 0.016(6) -0.025(6)
C390 0.053(6) 0.124(7) 0.113(7) 0.001(6) -0.009(6) 0.001(6)
C391 0.046(5) 0.108(6) 0.097(6) -0.005(6) -0.002(6) 0.025(6)
C392 0.076(6) 0.099(6) 0.095(6) 0.000(6) -0.022(6) 0.057(6)
C393 0.089(7) 0.067(6) 0.093(7) 0.006(6) 0.005(7) 0.051(6)
C394 0.098(6) 0.063(5) 0.120(6) 0.000(6) 0.009(6) 0.021(5)
C395 0.071(6) 0.119(7) 0.065(6) 0.016(6) -0.034(6) 0.004(6)
C396 0.105(6) 0.070(6) 0.129(6) -0.002(6) 0.011(6) -0.013(6)
C397 0.100(6) 0.080(6) 0.116(6) -0.026(6) 0.013(6) -0.022(6)
C398 0.094(6) 0.087(6) 0.122(6) -0.036(6) -0.017(6) -0.037(6)
C399 0.104(6) 0.130(6) 0.110(6) -0.035(6) -0.038(6) -0.023(6)
C400 0.067(6) 0.132(6) 0.091(6) -0.031(6) -0.057(6) -0.006(6)
C441 0.106(7) 0.043(6) 0.109(7) -0.018(6) 0.026(7) 0.009(6)
C442 0.102(6) 0.057(6) 0.103(6) 0.027(6) 0.008(6) 0.014(6)
C443 0.093(7) 0.056(6) 0.068(7) 0.004(6) 0.016(7) 0.046(6)
C444 0.061(6) 0.059(6) 0.096(7) -0.001(6) -0.009(6) 0.029(6)
C445 0.090(6) 0.082(6) 0.112(6) -0.012(6) 0.004(6) 0.021(6)
C446 0.092(7) 0.065(6) 0.118(7) -0.025(6) 0.023(6) 0.019(6)
C447 0.110(6) 0.049(6) 0.109(6) -0.015(6) 0.004(6) -0.022(6)
C448 0.084(6) 0.066(6) 0.115(7) 0.003(6) 0.007(6) -0.019(6)
C449 0.104(7) 0.053(6) 0.093(7) 0.039(6) 0.017(6) -0.006(6)
C450 0.105(6) 0.081(6) 0.073(6) 0.035(6) 0.024(6) -0.033(6)
C451 0.111(7) 0.097(7) 0.055(6) 0.034(6) 0.017(6) 0.001(7)
C452 0.101(6) 0.090(6) 0.058(6) 0.025(6) -0.012(6) 0.025(6)
C453 0.099(7) 0.135(7) 0.075(7) 0.000(7) -0.024(6) 0.022(7)
C454 0.073(6) 0.109(6) 0.099(7) -0.008(6) -0.018(6) 0.046(6)
C455 0.052(5) 0.114(6) 0.111(6) -0.004(6) -0.008(5) 0.004(5)
C456 0.050(5) 0.107(6) 0.112(6) -0.001(6) 0.018(5) 0.001(6)
C457 0.070(6) 0.100(6) 0.104(6) -0.017(6) 0.016(6) 0.014(6)
C458 0.081(6) 0.104(6) 0.075(6) -0.014(6) 0.033(6) 0.007(6)
C459 0.097(6) 0.087(6) 0.091(6) -0.042(5) 0.018(5) 0.005(5)
C460 0.111(6) 0.096(6) 0.078(6) -0.046(6) 0.005(6) -0.002(6)
C461 0.099(6) 0.087(6) 0.099(6) -0.037(5) 0.000(6) -0.014(6)
C462 0.092(6) 0.096(6) 0.090(6) -0.026(6) -0.027(6) -0.022(6)
C463 0.073(6) 0.100(6) 0.104(6) -0.009(6) -0.015(6) -0.023(6)
C464 0.079(7) 0.087(7) 0.111(7) 0.003(7) 0.015(6) -0.015(6)
C465 0.099(6) 0.115(6) 0.060(6) -0.026(6) -0.054(6) -0.006(6)
C466 0.052(6) 0.106(6) 0.102(6) 0.006(6) 0.030(6) -0.018(6)
C467 0.087(6) 0.076(7) 0.064(6) 0.002(6) 0.050(6) -0.014(6)
C468 0.083(6) 0.103(6) 0.063(6) -0.001(6) 0.036(5) -0.004(6)
C469 0.109(6) 0.120(6) 0.045(6) 0.007(6) 0.011(6) 0.007(6)
C470 0.118(6) 0.116(6) 0.054(6) -0.021(6) -0.003(6) -0.002(6)
C471 0.101(6) 0.055(6) 0.121(7) 0.003(6) 0.009(6) -0.014(6)
C472 0.090(6) 0.045(6) 0.110(6) 0.022(6) 0.005(6) 0.002(6)
C473 0.090(7) 0.061(6) 0.081(7) 0.026(6) 0.010(6) 0.021(6)
C474 0.064(6) 0.054(6) 0.110(6) 0.031(6) -0.011(6) 0.025(6)
C475 0.075(6) 0.075(6) 0.113(6) 0.004(6) 0.013(6) 0.037(6)
C476 0.098(6) 0.076(6) 0.129(6) -0.018(6) 0.016(6) 0.006(6)
C477 0.101(6) 0.073(6) 0.121(6) -0.021(6) -0.002(6) -0.029(6)
C478 0.079(6) 0.074(6) 0.124(6) 0.000(6) 0.011(6) -0.028(6)
C479 0.079(7) 0.064(6) 0.102(7) 0.035(6) 0.017(6) -0.022(6)
C480 0.078(6) 0.080(6) 0.077(6) 0.039(6) 0.011(6) -0.032(6)
C481 0.090(7) 0.096(7) 0.054(6) 0.036(6) 0.009(6) 0.003(6)
C482 0.092(6) 0.086(6) 0.063(6) 0.037(6) -0.010(6) 0.001(6)
C483 0.090(6) 0.114(6) 0.068(6) 0.024(6) -0.035(6) 0.008(6)
C484 0.074(6) 0.105(7) 0.093(6) 0.010(6) -0.029(6) 0.016(6)
C485 0.054(5) 0.101(6) 0.102(6) -0.002(6) -0.009(6) 0.000(6)
C486 0.058(6) 0.099(6) 0.110(6) 0.013(6) 0.027(6) 0.000(6)
C487 0.068(5) 0.097(6) 0.107(6) -0.005(6) 0.026(6) 0.024(5)
C488 0.089(6) 0.086(6) 0.082(6) -0.023(6) 0.037(6) 0.005(6)
C489 0.100(6) 0.079(6) 0.101(6) -0.047(6) 0.030(6) 0.004(6)
C490 0.116(7) 0.101(7) 0.089(6) -0.053(6) 0.005(6) -0.004(6)
C491 0.103(6) 0.099(6) 0.108(6) -0.047(6) -0.005(6) -0.017(6)
C492 0.099(6) 0.130(6) 0.108(6) -0.040(6) -0.035(6) -0.021(6)
C493 0.057(6) 0.129(6) 0.112(6) -0.027(6) -0.025(6) -0.029(6)
C494 0.062(6) 0.084(7) 0.122(7) 0.000(6) 0.000(6) -0.028(6)
C495 0.095(6) 0.101(6) 0.057(6) -0.011(6) -0.041(6) -0.011(6)
C496 0.069(6) 0.087(6) 0.094(6) 0.012(6) 0.029(6) -0.024(6)
C497 0.079(6) 0.055(7) 0.065(6) -0.001(6) 0.047(6) -0.035(6)
C498 0.086(6) 0.099(6) 0.070(6) -0.004(6) 0.035(5) 0.006(6)
C499 0.123(7) 0.116(7) 0.039(6) -0.006(6) 0.019(6) 0.013(6)
C500 0.123(6) 0.123(6) 0.056(6) -0.032(6) -0.001(6) -0.003(6)

loop_
_atom_type_symbol
_atom_type_description
_atom_type_scat_dispersion_real
_atom_type_scat_dispersion_imag
_atom_type_scat_source
C C 0.0033 0.0016 'International Tables Vol C Tables 4.2.6.8 and 6.1.1.4'
H H 0.0000 0.0000 'International Tables Vol C Tables 4.2.6.8 and 6.1.1.4'
N N 0.0061 0.0033 'International Tables Vol C Tables 4.2.6.8 and 6.1.1.4'

loop_
_geom_angle_atom_site_label_1
_geom_angle_atom_site_label_2
_geom_angle_atom_site_label_3
_geom_angle
C1 N1 C17 109.28(17)
C1 N1 C9 109.53(18)
C17 N1 C9 110.44(18)
C1 N1 C25 111.19(19)
C17 N1 C25 108.13(17)
C9 N1 C25 108.27(18)
N1 C1 C2 117.54(18)
N1 C1 H1A 107.9
C2 C1 H1A 107.9
N1 C1 H1B 107.9
C2 C1 H1B 107.9
H1A C1 H1B 107.2
C1 C2 C3 111.20(19)
C1 C2 H2A 109.4
C3 C2 H2A 109.4
C1 C2 H2B 109.4
C3 C2 H2B 109.4
H2A C2 H2B 108.0
C4 C3 C2 113.0(2)
C4 C3 H3A 109.0
C2 C3 H3A 109.0
C4 C3 H3B 109.0
C2 C3 H3B 109.0
H3A C3 H3B 107.8
C3 C4 C5 115.4(2)
C3 C4 H4A 108.4
C5 C4 H4A 108.4
C3 C4 H4B 108.4
C5 C4 H4B 108.4
H4A C4 H4B 107.5
C6B C5 C4 112.7(4)
C4 C5 C6A 116.2(5)
C6B C5 H5A 136.9
C4 C5 H5A 108.2
C6A C5 H5A 108.2
C6B C5 H5B 71.9
C4 C5 H5B 108.2
C6A C5 H5B 108.2
H5A C5 H5B 107.4
C6B C5 H5C 109.0
C4 C5 H5C 109.0
C6A C5 H5C 132.7
H5A C5 H5C 68.0
C6B C5 H5D 109.0
C4 C5 H5D 109.0
C6A C5 H5D 70.2
H5B C5 H5D 138.4
H5C C5 H5D 107.8
C7A C6A C5 111.2(5)
C7A C6A H6A1 109.4
C5 C6A H6A1 109.4
C7A C6A H6A2 109.4
C5 C6A H6A2 109.4
H6A1 C6A H6A2 108.0
C8A C7A C6A 117.4(7)
C8A C7A H7A1 108.0
C6A C7A H7A1 108.0
C8A C7A H7A2 108.0
C6A C7A H7A2 108.0
H7A1 C7A H7A2 107.2
C7A C8A H8A1 109.5
C7A C8A H8A2 109.5
H8A1 C8A H8A2 109.5
C7A C8A H8A3 109.5
H8A1 C8A H8A3 109.5
H8A2 C8A H8A3 109.5
C7B C6B C5 102.8(5)
C7B C6B H6B1 111.2
C5 C6B H6B1 111.2
C7B C6B H6B2 111.2
C5 C6B H6B2 111.2
H6B1 C6B H6B2 109.1
C8B C7B C6B 115.0(9)
C8B C7B H7B1 108.5
C6B C7B H7B1 108.5
C8B C7B H7B2 108.5
C6B C7B H7B2 108.5
H7B1 C7B H7B2 107.5
C7B C8B H8B1 109.5
C7B C8B H8B2 109.5
H8B1 C8B H8B2 109.5
C7B C8B H8B3 109.5
H8B1 C8B H8B3 109.5
H8B2 C8B H8B3 109.5
C10 C9 N1 117.67(19)
C10 C9 H9A 107.9
N1 C9 H9A 107.9
C10 C9 H9B 107.9
N1 C9 H9B 107.9
H9A C9 H9B 107.2
C9 C10 C11 109.7(2)
C9 C10 H10A 109.7
C11 C10 H10A 109.7
C9 C10 H10B 109.7
C11 C10 H10B 109.7
H10A C10 H10B 108.2
C12 C11 C10 113.8(2)
C12 C11 H11A 108.8
C10 C11 H11A 108.8
C12 C11 H11B 108.8
C10 C11 H11B 108.8
H11A C11 H11B 107.7
C11 C12 C13 117.2(4)
C11 C12 H12A 108.0
C13 C12 H12A 108.0
C11 C12 H12B 108.0
C13 C12 H12B 108.0
H12A C12 H12B 107.2
C14 C13 C12 118.8(6)
C14 C13 H13A 107.6
C12 C13 H13A 107.6
C14 C13 H13B 107.6
C12 C13 H13B 107.6
H13A C13 H13B 107.0
C13 C14 C15A 118.3(11)
C13 C14 C15B 106.4(7)
C13 C14 H14A 107.7
C15A C14 H14A 107.7
C15B C14 H14A 135.0
C13 C14 H14B 107.7
C15A C14 H14B 107.7
C15B C14 H14B 89.1
H14A C14 H14B 107.1
C13 C14 H14C 110.4
C15A C14 H14C 82.1
C15B C14 H14C 110.4
H14B C14 H14C 129.1
C13 C14 H14D 110.4
C15A C14 H14D 122.2
C15B C14 H14D 110.4
H14A C14 H14D 83.7
H14C C14 H14D 108.6
C16A C15A C14 105.1(8)
C16A C15A H15A 110.7
C14 C15A H15A 110.7
C16A C15A H15B 110.7
C14 C15A H15B 110.7
H15A C15A H15B 108.8
C15A C16A H16A 109.5
C15A C16A H16B 109.5
H16A C16A H16B 109.5
C15A C16A H16C 109.5
H16A C16A H16C 109.5
H16B C16A H16C 109.5
C16B C15B C14 116.9(10)
C16B C15B H15C 108.1
C14 C15B H15C 108.1
C16B C15B H15D 108.1
C14 C15B H15D 108.1
H15C C15B H15D 107.3
C15B C16B H16D 109.5
C15B C16B H16E 109.5
H16D C16B H16E 109.5
C15B C16B H16F 109.5
H16D C16B H16F 109.5
H16E C16B H16F 109.5
C18 C17 N1 117.06(18)
C18 C17 H17A 108.0
N1 C17 H17A 108.0
C18 C17 H17B 108.0
N1 C17 H17B 108.0
H17A C17 H17B 107.3
C19 C18 C17 109.80(19)
C19 C18 H18A 109.7
C17 C18 H18A 109.7
C19 C18 H18B 109.7
C17 C18 H18B 109.7
H18A C18 H18B 108.2
C20 C19 C18 113.8(2)
C20 C19 H19A 108.8
C18 C19 H19A 108.8
C20 C19 H19B 108.8
C18 C19 H19B 108.8
H19A C19 H19B 107.7
C19 C20 C21 113.7(2)
C19 C20 H20A 108.8
C21 C20 H20A 108.8
C19 C20 H20B 108.8
C21 C20 H20B 108.8
H20A C20 H20B 107.7
C20 C21 C22 111.5(3)
C20 C21 H21A 109.3
C22 C21 H21A 109.3
C20 C21 H21B 109.3
C22 C21 H21B 109.3
H21A C21 H21B 108.0
C23 C22 C21 118.5(3)
C23 C22 H22A 107.7
C21 C22 H22A 107.7
C23 C22 H22B 107.7
C21 C22 H22B 107.7
H22A C22 H22B 107.1
C22 C23 C24 113.0(4)
C22 C23 H23A 109.0
C24 C23 H23A 109.0
C22 C23 H23B 109.0
C24 C23 H23B 109.0
H23A C23 H23B 107.8
C23 C24 H24A 109.5
C23 C24 H24B 109.5
H24A C24 H24B 109.5
C23 C24 H24C 109.5
H24A C24 H24C 109.5
H24B C24 H24C 109.5
C26 C25 N1 116.10(19)
C26 C25 H25A 108.3
N1 C25 H25A 108.3
C26 C25 H25B 108.3
N1 C25 H25B 108.3
H25A C25 H25B 107.4
C25 C26 C27 110.5(2)
C25 C26 H26A 109.5
C27 C26 H26A 109.5
C25 C26 H26B 109.5
C27 C26 H26B 109.5
H26A C26 H26B 108.1
C26 C27 C28 115.1(2)
C26 C27 H27A 108.5
C28 C27 H27A 108.5
C26 C27 H27B 108.5
C28 C27 H27B 108.5
H27A C27 H27B 107.5
C29 C28 C27 116.7(3)
C29 C28 H28A 108.1
C27 C28 H28A 108.1
C29 C28 H28B 108.1
C27 C28 H28B 108.1
H28A C28 H28B 107.3
C30 C29 C28 114.6(2)
C30 C29 H29A 108.6
C28 C29 H29A 108.6
C30 C29 H29B 108.6
C28 C29 H29B 108.6
H29A C29 H29B 107.6
C29 C30 C31 116.6(3)
C29 C30 H30A 108.2
C31 C30 H30A 108.2
C29 C30 H30B 108.2
C31 C30 H30B 108.2
H30A C30 H30B 107.3
C32 C31 C30 115.2(3)
C32 C31 H31A 108.5
C30 C31 H31A 108.5
C32 C31 H31B 108.5
C30 C31 H31B 108.5
H31A C31 H31B 107.5
C31 C32 H32A 109.5
C31 C32 H32B 109.5
H32A C32 H32B 109.5
C31 C32 H32C 109.5
H32A C32 H32C 109.5
H32B C32 H32C 109.5
C46 C41 C47 119.8
C46 C41 C42 120.5
C47 C41 C42 107.8
C43 C42 C41 119.6
C43 C42 C49 119.4
C41 C42 C49 107.7
C42 C43 C44 120.8
C42 C43 C52 119.6
C44 C43 C52 108.2
C45 C44 C43 120.5
C45 C44 C54 118.6
C43 C44 C54 108.3
C44 C45 C57 120.6
C44 C45 C46 119.7
C57 C45 C46 108.9
C59 C46 C41 120.9
C59 C46 C45 108.0
C41 C46 C45 118.9
C61 C47 C41 118.8
C61 C47 C48 121.2
C41 C47 C48 108.6
C64 C48 C49 120.6
C64 C48 C47 120.2
C49 C48 C47 107.2
C50 C49 C48 118.8
C50 C49 C42 121.0
C48 C49 C42 108.6
C49 C50 C51 119.4
C49 C50 C97 120.0
C51 C50 C97 108.7
C52 C51 C50 120.4
C52 C51 C99 120.3
C50 C51 C99 107.9
C51 C52 C53 120.1
C51 C52 C43 120.2
C53 C52 C43 107.5
C65 C53 C52 120.1
C65 C53 C54 120.9
C52 C53 C54 107.9
C55 C54 C44 120.2
C55 C54 C53 119.7
C44 C54 C53 108.1
C54 C55 C93 119.6
C54 C55 C56 121.0
C93 C55 C56 107.6
C57 C56 C66 119.8
C57 C56 C55 119.0
C66 C56 C55 109.0
C56 C57 C45 120.5
C56 C57 C58 120.3
C45 C57 C58 106.1
C68 C58 C59 119.7
C68 C58 C57 119.6
C59 C58 C57 108.9
C60 C59 C46 119.6
C60 C59 C58 120.0
C46 C59 C58 108.1
C59 C60 C70 119.7
C59 C60 C61 120.1
C70 C60 C61 107.4
C47 C61 C62 118.0
C47 C61 C60 120.8
C62 C61 C60 109.4
C63 C62 C95 120.9
C63 C62 C61 121.7
C95 C62 C61 106.4
C62 C63 C64 119.8
C62 C63 C85 120.0
C64 C63 C85 107.3
C48 C64 C63 119.1
C48 C64 C96 120.5
C63 C64 C96 109.1
C53 C65 C92 118.9
C53 C65 C100 119.3
C92 C65 C100 110.0
C67 C66 C56 120.2
C67 C66 C94 119.3
C56 C66 C94 107.1
C66 C67 C68 120.4
C66 C67 C80 120.6
C68 C67 C80 106.6
C58 C68 C69 120.4
C58 C68 C67 119.8
C69 C68 C67 109.2
C70 C69 C68 119.9
C70 C69 C81 119.5
C68 C69 C81 107.6
C69 C70 C60 120.3
C69 C70 C95 120.7
C60 C70 C95 106.8
C76 C71 C77 119.8
C76 C71 C72 120.5
C77 C71 C72 107.8
C73 C72 C71 119.6
C73 C72 C79 119.4
C71 C72 C79 107.7
C72 C73 C74 120.8
C72 C73 C82 119.6
C74 C73 C82 108.2
C75 C74 C73 120.5
C75 C74 C84 118.6
C73 C74 C84 108.3
C74 C75 C87 120.6
C74 C75 C76 119.7
C87 C75 C76 108.9
C89 C76 C71 120.9
C89 C76 C75 108.0
C71 C76 C75 118.9
C91 C77 C71 118.8
C91 C77 C78 121.2
C71 C77 C78 108.6
C94 C78 C79 120.6
C94 C78 C77 120.2
C79 C78 C77 107.2
C80 C79 C78 118.8
C80 C79 C72 121.0
C78 C79 C72 108.7
C79 C80 C81 119.4
C79 C80 C67 120.1
C81 C80 C67 108.7
C82 C81 C80 120.4
C82 C81 C69 120.3
C80 C81 C69 107.9
C81 C82 C83 120.1
C81 C82 C73 120.2
C83 C82 C73 107.5
C95 C83 C82 120.1
C95 C83 C84 120.9
C82 C83 C84 107.9
C85 C84 C74 120.2
C85 C84 C83 119.7
C74 C84 C83 108.1
C84 C85 C63 119.6
C84 C85 C86 121.0
C63 C85 C86 107.6
C87 C86 C96 119.8
C87 C86 C85 119.0
C96 C86 C85 109.0
C86 C87 C75 120.5
C86 C87 C88 120.3
C75 C87 C88 106.1
C98 C88 C89 119.7
C98 C88 C87 119.6
C89 C88 C87 108.9
C90 C89 C76 119.6
C90 C89 C88 120.0
C76 C89 C88 108.1
C89 C90 C100 119.7
C89 C90 C91 120.1
C100 C90 C91 107.4
C77 C91 C92 118.0
C77 C91 C90 120.8
C92 C91 C90 109.4
C93 C92 C65 120.9
C93 C92 C91 121.7
C65 C92 C91 106.4
C92 C93 C94 119.8
C92 C93 C55 120.0
C94 C93 C55 107.3
C78 C94 C93 119.1
C78 C94 C66 120.5
C93 C94 C66 109.1
C83 C95 C62 118.9
C83 C95 C70 119.3
C62 C95 C70 110.0
C97 C96 C86 120.2
C97 C96 C64 119.4
C86 C96 C64 107.1
C96 C97 C98 120.4
C96 C97 C50 120.6
C98 C97 C50 106.6
C88 C98 C99 120.4
C88 C98 C97 119.8
C99 C98 C97 109.2
C100 C99 C98 119.9
C100 C99 C51 119.5
C98 C99 C51 107.6
C99 C100 C90 120.3
C99 C100 C65 120.7
C90 C100 C65 106.8
C146 C141 C142 120.3
C146 C141 C147 119.9
C142 C141 C147 107.9
C143 C142 C141 119.5
C143 C142 C149 119.7
C141 C142 C149 107.4
C142 C143 C144 121.0
C142 C143 C152 119.5
C144 C143 C152 108.0
C145 C144 C143 120.3
C145 C144 C154 118.4
C143 C144 C154 108.6
C144 C145 C157 120.6
C144 C145 C146 119.6
C157 C145 C146 108.9
C159 C146 C141 120.7
C159 C146 C145 108.0
C141 C146 C145 119.2
C161 C147 C141 118.9
C161 C147 C148 121.0
C141 C147 C148 108.7
C164 C148 C149 120.9
C164 C148 C147 120.1
C149 C148 C147 106.9
C150 C149 C148 118.7
C150 C149 C142 120.8
C148 C149 C142 109.0
C149 C150 C151 119.3
C149 C150 C197 119.9
C151 C150 C197 109.0
C152 C151 C199 120.2
C152 C151 C150 120.8
C199 C151 C150 107.7
C151 C152 C153 120.2
C151 C152 C143 120.0
C153 C152 C143 107.5
C165 C153 C152 120.1
C165 C153 C154 120.8
C152 C153 C154 108.0
C155 C154 C153 119.7
C155 C154 C144 120.3
C153 C154 C144 107.8
C154 C155 C193 119.8
C154 C155 C156 121.0
C193 C155 C156 107.4
C157 C156 C166 119.7
C157 C156 C155 118.9
C166 C156 C155 109.1
C156 C157 C145 120.7
C156 C157 C158 120.2
C145 C157 C158 106.0
C168 C158 C159 119.6
C168 C158 C157 119.7
C159 C158 C157 109.0
C160 C159 C146 119.7
C160 C159 C158 120.1
C146 C159 C158 108.0
C159 C160 C170 119.7
C159 C160 C161 120.2
C170 C160 C161 107.4
C147 C161 C162 118.2
C147 C161 C160 120.6
C162 C161 C160 109.4
C163 C162 C195 120.9
C163 C162 C161 121.6
C195 C162 C161 106.4
C162 C163 C164 119.7
C162 C163 C185 119.8
C164 C163 C185 107.5
C148 C164 C196 120.4
C148 C164 C163 119.3
C196 C164 C163 108.9
C153 C165 C192 119.1
C153 C165 C200 119.2
C192 C165 C200 109.9
C167 C166 C156 120.3
C167 C166 C194 119.2
C156 C166 C194 107.1
C166 C167 C168 120.3
C166 C167 C180 120.9
C168 C167 C180 106.4
C158 C168 C167 119.7
C158 C168 C169 120.4
C167 C168 C169 109.3
C170 C169 C181 119.5
C170 C169 C168 120.0
C181 C169 C168 107.6
C169 C170 C160 120.2
C169 C170 C195 120.9
C160 C170 C195 106.9
C176 C171 C172 120.3
C176 C171 C177 119.9
C172 C171 C177 107.9
C173 C172 C171 119.5
C173 C172 C179 119.7
C171 C172 C179 107.4
C172 C173 C174 121.1
C172 C173 C182 119.5
C174 C173 C182 108.0
C175 C174 C173 120.3
C175 C174 C184 118.4
C173 C174 C184 108.6
C174 C175 C187 120.6
C174 C175 C176 119.6
C187 C175 C176 108.9
C189 C176 C171 120.7
C189 C176 C175 108.0
C171 C176 C175 119.2
C191 C177 C171 118.9
C191 C177 C178 121.0
C171 C177 C178 108.7
C194 C178 C179 120.9
C194 C178 C177 120.1
C179 C178 C177 106.9
C180 C179 C178 118.7
C180 C179 C172 120.8
C178 C179 C172 109.0
C179 C180 C181 119.3
C179 C180 C167 119.9
C181 C180 C167 109.0
C182 C181 C169 120.2
C182 C181 C180 120.7
C169 C181 C180 107.7
C181 C182 C183 120.2
C181 C182 C173 120.0
C183 C182 C173 107.5
C195 C183 C182 120.1
C195 C183 C184 120.8
C182 C183 C184 108.0
C185 C184 C183 119.7
C185 C184 C174 120.3
C183 C184 C174 107.8
C184 C185 C163 119.8
C184 C185 C186 121.0
C163 C185 C186 107.4
C187 C186 C196 119.7
C187 C186 C185 118.9
C196 C186 C185 109.1
C186 C187 C175 120.7
C186 C187 C188 120.2
C175 C187 C188 106.0
C198 C188 C189 119.6
C198 C188 C187 119.7
C189 C188 C187 109.0
C190 C189 C176 119.7
C190 C189 C188 120.1
C176 C189 C188 108.0
C189 C190 C200 119.7
C189 C190 C191 120.2
C200 C190 C191 107.4
C177 C191 C192 118.2
C177 C191 C190 120.6
C192 C191 C190 109.4
C193 C192 C165 120.9
C193 C192 C191 121.6
C165 C192 C191 106.4
C192 C193 C194 119.7
C192 C193 C155 119.8
C194 C193 C155 107.5
C178 C194 C166 120.4
C178 C194 C193 119.3
C166 C194 C193 108.9
C183 C195 C162 119.1
C183 C195 C170 119.2
C162 C195 C170 109.9
C197 C196 C186 120.3
C197 C196 C164 119.2
C186 C196 C164 107.1
C196 C197 C198 120.3
C196 C197 C150 120.9
C198 C197 C150 106.4
C188 C198 C197 119.7
C188 C198 C199 120.4
C197 C198 C199 109.3
C200 C199 C151 119.5
C200 C199 C198 120.0
C151 C199 C198 107.6
C199 C200 C190 120.2
C199 C200 C165 120.9
C190 C200 C165 106.9
C246 C241 C242 120.4
C246 C241 C247 120.0
C242 C241 C247 107.6
C243 C242 C241 119.4
C243 C242 C249 119.4
C241 C242 C249 107.7
C242 C243 C244 121.1
C242 C243 C252 119.5
C244 C243 C252 108.0
C245 C244 C243 120.4
C245 C244 C254 118.4
C243 C244 C254 108.6
C244 C245 C257 120.4
C244 C245 C246 119.5
C257 C245 C246 109.2
C259 C246 C241 120.8
C259 C246 C245 107.6
C241 C246 C245 119.2
C261 C247 C241 118.7
C261 C247 C248 120.8
C241 C247 C248 108.9
C264 C248 C249 120.7
C264 C248 C247 120.4
C249 C248 C247 106.9
C250 C249 C248 118.4
C250 C249 C242 121.1
C248 C249 C242 108.9
C249 C250 C251 119.2
C249 C250 C297 120.4
C251 C250 C297 108.5
C252 C251 C250 120.5
C252 C251 C299 120.3
C250 C251 C299 107.9
C251 C252 C253 119.9
C251 C252 C243 120.3
C253 C252 C243 107.7
C265 C253 C252 120.3
C265 C253 C254 120.9
C252 C253 C254 107.8
C255 C254 C253 119.3
C255 C254 C244 120.6
C253 C254 C244 108.0
C254 C255 C256 120.8
C254 C255 C293 120.0
C256 C255 C293 107.5
C257 C256 C266 120.2
C257 C256 C255 118.8
C266 C256 C255 108.7
C256 C257 C245 121.0
C256 C257 C258 119.9
C245 C257 C258 105.9
C268 C258 C257 119.4
C268 C258 C259 119.9
C257 C258 C259 108.8
C260 C259 C246 119.5
C260 C259 C258 119.9
C246 C259 C258 108.3
C259 C260 C270 119.7
C259 C260 C261 120.2
C270 C260 C261 107.4
C247 C261 C262 118.2
C247 C261 C260 120.7
C262 C261 C260 109.3
C263 C262 C295 120.6
C263 C262 C261 121.9
C295 C262 C261 106.6
C262 C263 C264 119.5
C262 C263 C285 120.0
C264 C263 C285 107.7
C248 C264 C263 119.3
C248 C264 C296 120.9
C263 C264 C296 108.5
C253 C265 C292 119.3
C253 C265 C300 119.3
C292 C265 C300 109.7
C267 C266 C256 120.1
C267 C266 C294 119.0
C256 C266 C294 107.6
C266 C267 C268 120.1
C266 C267 C280 120.6
C268 C267 C280 106.9
C258 C268 C269 120.3
C258 C268 C267 120.2
C269 C268 C267 108.9
C270 C269 C268 119.7
C270 C269 C281 119.7
C268 C269 C281 107.7
C269 C270 C260 120.5
C269 C270 C295 120.5
C260 C270 C295 107.0
C276 C271 C272 120.4
C276 C271 C277 120.0
C272 C271 C277 107.6
C273 C272 C271 119.4
C273 C272 C279 119.4
C271 C272 C279 107.7
C272 C273 C274 121.1
C272 C273 C282 119.5
C274 C273 C282 108.0
C275 C274 C273 120.4
C275 C274 C284 118.3
C273 C274 C284 108.6
C274 C275 C287 120.4
C274 C275 C276 119.5
C287 C275 C276 109.2
C289 C276 C271 120.8
C289 C276 C275 107.7
C271 C276 C275 119.2
C291 C277 C271 118.7
C291 C277 C278 120.8
C271 C277 C278 108.9
C294 C278 C279 120.7
C294 C278 C277 120.4
C279 C278 C277 106.9
C280 C279 C278 118.4
C280 C279 C272 121.1
C278 C279 C272 108.9
C279 C280 C281 119.2
C279 C280 C267 120.4
C281 C280 C267 108.5
C282 C281 C280 120.5
C282 C281 C269 120.3
C280 C281 C269 107.9
C281 C282 C283 119.9
C281 C282 C273 120.3
C283 C282 C273 107.7
C295 C283 C282 120.3
C295 C283 C284 120.9
C282 C283 C284 107.8
C285 C284 C283 119.3
C285 C284 C274 120.6
C283 C284 C274 108.0
C284 C285 C286 120.8
C284 C285 C263 120.0
C286 C285 C263 107.5
C287 C286 C296 120.2
C287 C286 C285 118.8
C296 C286 C285 108.7
C286 C287 C275 121.0
C286 C287 C288 119.9
C275 C287 C288 106.0
C298 C288 C287 119.4
C298 C288 C289 119.9
C287 C288 C289 108.8
C290 C289 C276 119.5
C290 C289 C288 119.9
C276 C289 C288 108.3
C289 C290 C300 119.7
C289 C290 C291 120.2
C300 C290 C291 107.4
C277 C291 C292 118.2
C277 C291 C290 120.7
C292 C291 C290 109.3
C293 C292 C265 120.6
C293 C292 C291 121.9
C265 C292 C291 106.6
C292 C293 C294 119.5
C292 C293 C255 120.0
C294 C293 C255 107.7
C278 C294 C293 119.3
C278 C294 C266 120.9
C293 C294 C266 108.5
C283 C295 C262 119.3
C283 C295 C270 119.3
C262 C295 C270 109.7
C297 C296 C286 120.1
C297 C296 C264 119.0
C286 C296 C264 107.6
C296 C297 C298 120.1
C296 C297 C250 120.6
C298 C297 C250 106.9
C288 C298 C299 120.3
C288 C298 C297 120.2
C299 C298 C297 108.9
C300 C299 C298 119.7
C300 C299 C251 119.7
C298 C299 C251 107.7
C299 C300 C290 120.6
C299 C300 C265 120.5
C290 C300 C265 107.0
C346 C341 C342 120.4
C346 C341 C347 119.9
C342 C341 C347 107.9
C343 C342 C341 119.3
C343 C342 C349 119.7
C341 C342 C349 107.5
C342 C343 C344 121.2
C342 C343 C352 119.5
C344 C343 C352 107.9
C345 C344 C343 120.4
C345 C344 C354 118.1
C343 C344 C354 108.9
C344 C345 C357 120.7
C344 C345 C346 119.4
C357 C345 C346 109.1
C359 C346 C341 120.9
C359 C346 C345 107.7
C341 C346 C345 119.3
C361 C347 C341 118.7
C361 C347 C348 121.1
C341 C347 C348 108.7
C364 C348 C349 120.9
C364 C348 C347 120.0
C349 C348 C347 106.9
C350 C349 C348 118.6
C350 C349 C342 120.8
C348 C349 C342 109.0
C349 C350 C351 119.2
C349 C350 C397 119.9
C351 C350 C397 108.9
C352 C351 C399 120.0
C352 C351 C350 120.8
C399 C351 C350 107.8
C351 C352 C353 120.3
C351 C352 C343 120.0
C353 C352 C343 107.5
C365 C353 C354 120.5
C365 C353 C352 120.2
C354 C353 C352 108.2
C355 C354 C353 119.7
C355 C354 C344 120.6
C353 C354 C344 107.6
C354 C355 C356 121.1
C354 C355 C393 120.0
C356 C355 C393 107.2
C357 C356 C366 119.9
C357 C356 C355 118.6
C366 C356 C355 109.2
C356 C357 C345 120.9
C356 C357 C358 120.0
C345 C357 C358 106.0
C368 C358 C357 119.7
C368 C358 C359 119.8
C357 C358 C359 108.8
C360 C359 C346 119.6
C360 C359 C358 120.0
C346 C359 C358 108.3
C359 C360 C370 119.6
C359 C360 C361 120.1
C370 C360 C361 107.7
C347 C361 C362 118.3
C347 C361 C360 120.8
C362 C361 C360 109.1
C363 C362 C395 121.0
C363 C362 C361 121.5
C395 C362 C361 106.5
C362 C363 C364 119.7
C362 C363 C385 119.5
C364 C363 C385 107.7
C348 C364 C396 120.4
C348 C364 C363 119.4
C396 C364 C363 108.8
C353 C365 C392 119.3
C353 C365 C400 119.0
C392 C365 C400 110.0
C367 C366 C356 120.3
C367 C366 C394 119.1
C356 C366 C394 107.1
C366 C367 C368 120.1
C366 C367 C380 120.9
C368 C367 C380 106.5
C358 C368 C369 120.2
C358 C368 C367 119.9
C369 C368 C367 109.2
C370 C369 C381 119.6
C370 C369 C368 119.9
C381 C369 C368 107.6
C369 C370 C360 120.5
C369 C370 C395 120.9
C360 C370 C395 106.7
C376 C371 C372 120.4
C376 C371 C377 119.9
C372 C371 C377 107.9
C373 C372 C371 119.3
C373 C372 C379 119.7
C371 C372 C379 107.5
C372 C373 C374 121.2
C372 C373 C382 119.5
C374 C373 C382 107.9
C375 C374 C373 120.4
C375 C374 C384 118.1
C373 C374 C384 108.8
C374 C375 C387 120.7
C374 C375 C376 119.4
C387 C375 C376 109.1
C389 C376 C371 120.9
C389 C376 C375 107.7
C371 C376 C375 119.3
C391 C377 C371 118.7
C391 C377 C378 121.1
C371 C377 C378 108.7
C394 C378 C379 120.9
C394 C378 C377 120.0
C379 C378 C377 106.9
C380 C379 C378 118.6
C380 C379 C372 120.8
C378 C379 C372 109.0
C379 C380 C381 119.2
C379 C380 C367 119.9
C381 C380 C367 108.9
C382 C381 C369 120.0
C382 C381 C380 120.8
C369 C381 C380 107.9
C381 C382 C383 120.3
C381 C382 C373 120.0
C383 C382 C373 107.5
C395 C383 C384 120.5
C395 C383 C382 120.2
C384 C383 C382 108.2
C385 C384 C383 119.7
C385 C384 C374 120.6
C383 C384 C374 107.6
C384 C385 C386 121.1
C384 C385 C363 120.0
C386 C385 C363 107.2
C387 C386 C396 119.9
C387 C386 C385 118.6
C396 C386 C385 109.2
C386 C387 C375 120.9
C386 C387 C388 120.0
C375 C387 C388 106.0
C398 C388 C387 119.7
C398 C388 C389 119.8
C387 C388 C389 108.8
C390 C389 C376 119.6
C390 C389 C388 120.0
C376 C389 C388 108.3
C389 C390 C400 119.6
C389 C390 C391 120.1
C400 C390 C391 107.7
C377 C391 C392 118.3
C377 C391 C390 120.8
C392 C391 C390 109.1
C393 C392 C365 121.0
C393 C392 C391 121.5
C365 C392 C391 106.5
C392 C393 C394 119.7
C392 C393 C355 119.5
C394 C393 C355 107.7
C378 C394 C366 120.4
C378 C394 C393 119.4
C366 C394 C393 108.8
C383 C395 C362 119.3
C383 C395 C370 119.0
C362 C395 C370 110.0
C397 C396 C386 120.3
C397 C396 C364 119.1
C386 C396 C364 107.1
C396 C397 C398 120.1
C396 C397 C350 120.9
C398 C397 C350 106.5
C388 C398 C399 120.2
C388 C398 C397 119.9
C399 C398 C397 109.2
C400 C399 C351 119.6
C400 C399 C398 119.9
C351 C399 C398 107.6
C399 C400 C390 120.5
C399 C400 C365 120.9
C390 C400 C365 106.7
C446 C441 C447 119.4
C446 C441 C442 120.3
C447 C441 C442 108.1
C443 C442 C449 119.0
C443 C442 C441 119.8
C449 C442 C441 107.6
C442 C443 C444 120.8
C442 C443 C452 120.1
C444 C443 C452 107.6
C445 C444 C443 120.3
C445 C444 C454 118.4
C443 C444 C454 108.6
C444 C445 C457 120.3
C444 C445 C446 119.9
C457 C445 C446 109.0
C459 C446 C441 121.1
C459 C446 C445 107.7
C441 C446 C445 118.9
C461 C447 C441 119.1
C461 C447 C448 121.0
C441 C447 C448 108.3
C464 C448 C449 120.5
C464 C448 C447 119.9
C449 C448 C447 107.4
C450 C449 C448 118.8
C450 C449 C442 120.9
C448 C449 C442 108.6
C449 C450 C451 119.8
C449 C450 C497 120.2
C451 C450 C497 108.1
C452 C451 C450 120.1
C452 C451 C499 120.1
C450 C451 C499 108.4
C451 C452 C453 119.5
C451 C452 C443 120.0
C453 C452 C443 108.2
C465 C453 C454 120.7
C465 C453 C452 120.9
C454 C453 C452 107.4
C455 C454 C453 119.2
C455 C454 C444 120.6
C453 C454 C444 108.2
C454 C455 C456 120.7
C454 C455 C493 120.4
C456 C455 C493 107.4
C457 C456 C466 120.3
C457 C456 C455 118.9
C466 C456 C455 108.9
C456 C457 C445 121.0
C456 C457 C458 119.9
C445 C457 C458 106.2
C468 C458 C457 119.4
C468 C458 C459 120.3
C457 C458 C459 108.7
C460 C459 C446 119.9
C460 C459 C458 119.5
C446 C459 C458 108.4
C459 C460 C461 119.6
C459 C460 C470 119.6
C461 C460 C470 107.9
C447 C461 C462 118.5
C447 C461 C460 120.9
C462 C461 C460 108.6
C463 C462 C495 120.4
C463 C462 C461 121.4
C495 C462 C461 107.2
C462 C463 C464 119.7
C462 C463 C485 119.7
C464 C463 C485 107.7
C448 C464 C463 119.6
C448 C464 C496 120.6
C463 C464 C496 108.5
C453 C465 C492 119.7
C453 C465 C500 119.1
C492 C465 C500 109.4
C467 C466 C456 120.0
C467 C466 C494 119.3
C456 C466 C494 107.5
C466 C467 C480 120.5
C466 C467 C468 120.0
C480 C467 C468 107.1
C458 C468 C469 120.3
C458 C468 C467 120.3
C469 C468 C467 108.9
C470 C469 C468 119.3
C470 C469 C481 120.3
C468 C469 C481 107.4
C469 C470 C460 120.9
C469 C470 C495 120.1
C460 C470 C495 106.9
C476 C471 C477 119.4
C476 C471 C472 120.3
C477 C471 C472 108.1
C473 C472 C479 119.1
C473 C472 C471 119.8
C479 C472 C471 107.6
C472 C473 C474 120.8
C472 C473 C482 120.1
C474 C473 C482 107.6
C475 C474 C473 120.3
C475 C474 C484 118.4
C473 C474 C484 108.6
C474 C475 C487 120.3
C474 C475 C476 119.9
C487 C475 C476 109.0
C489 C476 C471 121.1
C489 C476 C475 107.7
C471 C476 C475 118.9
C491 C477 C471 119.1
C491 C477 C478 121.0
C471 C477 C478 108.3
C494 C478 C479 120.5
C494 C478 C477 119.9
C479 C478 C477 107.4
C480 C479 C478 118.8
C480 C479 C472 120.9
C478 C479 C472 108.6
C479 C480 C481 119.8
C479 C480 C467 120.2
C481 C480 C467 108.1
C482 C481 C480 120.1
C482 C481 C469 120.1
C480 C481 C469 108.4
C481 C482 C483 119.5
C481 C482 C473 120.0
C483 C482 C473 108.2
C495 C483 C484 120.7
C495 C483 C482 120.9
C484 C483 C482 107.4
C485 C484 C483 119.1
C485 C484 C474 120.6
C483 C484 C474 108.2
C484 C485 C486 120.7
C484 C485 C463 120.4
C486 C485 C463 107.4
C487 C486 C496 120.3
C487 C486 C485 118.9
C496 C486 C485 108.9
C486 C487 C475 121.0
C486 C487 C488 119.9
C475 C487 C488 106.2
C498 C488 C487 119.4
C498 C488 C489 120.3
C487 C488 C489 108.7
C490 C489 C476 119.9
C490 C489 C488 119.5
C476 C489 C488 108.4
C489 C490 C491 119.6
C489 C490 C500 119.6
C491 C490 C500 107.9
C477 C491 C492 118.5
C477 C491 C490 120.9
C492 C491 C490 108.6
C493 C492 C465 120.4
C493 C492 C491 121.4
C465 C492 C491 107.2
C492 C493 C494 119.7
C492 C493 C455 119.7
C494 C493 C455 107.7
C478 C494 C493 119.6
C478 C494 C466 120.6
C493 C494 C466 108.5
C483 C495 C462 119.7
C483 C495 C470 119.1
C462 C495 C470 109.4
C497 C496 C486 120.0
C497 C496 C464 119.3
C486 C496 C464 107.5
C496 C497 C450 120.5
C496 C497 C498 120.0
C450 C497 C498 107.1
C488 C498 C499 120.3
C488 C498 C497 120.3
C499 C498 C497 108.9
C500 C499 C498 119.3
C500 C499 C451 120.3
C498 C499 C451 107.4
C499 C500 C490 120.9
C499 C500 C465 120.1
C490 C500 C465 106.9

loop_
_geom_bond_atom_site_label_1
_geom_bond_atom_site_label_2
_geom_bond_distance
N1 C1 1.510(3)
N1 C17 1.519(3)
N1 C9 1.520(3)
N1 C25 1.533(3)
C1 C2 1.512(2)
C1 H1A 0.9800
C1 H1B 0.9800
C2 C3 1.517(2)
C2 H2A 0.9800
C2 H2B 0.9800
C3 C4 1.504(3)
C3 H3A 0.9800
C3 H3B 0.9800
C4 C5 1.513(3)
C4 H4A 0.9800
C4 H4B 0.9800
C5 C6B 1.512(3)
C5 C6A 1.515(3)
C5 H5A 0.9800
C5 H5B 0.9800
C5 H5C 0.9800
C5 H5D 0.9800
C6A C7A 1.508(3)
C6A H6A1 0.9800
C6A H6A2 0.9800
C7A C8A 1.508(3)
C7A H7A1 0.9800
C7A H7A2 0.9800
C8A H8A1 0.9700
C8A H8A2 0.9700
C8A H8A3 0.9700
C6B C7B 1.508(3)
C6B H6B1 0.9800
C6B H6B2 0.9800
C7B C8B 1.508(3)
C7B H7B1 0.9800
C7B H7B2 0.9800
C8B H8B1 0.9700
C8B H8B2 0.9700
C8B H8B3 0.9700
C9 C10 1.503(2)
C9 H9A 0.9800
C9 H9B 0.9800
C10 C11 1.507(2)
C10 H10A 0.9800
C10 H10B 0.9800
C11 C12 1.502(3)
C11 H11A 0.9800
C11 H11B 0.9800
C12 C13 1.505(3)
C12 H12A 0.9800
C12 H12B 0.9800
C13 C14 1.488(3)
C13 H13A 0.9800
C13 H13B 0.9800
C14 C15A 1.511(3)
C14 C15B 1.511(3)
C14 H14A 0.9800
C14 H14B 0.9800
C14 H14C 0.9800
C14 H14D 0.9800
C15A C16A 1.502(3)
C15A H15A 0.9800
C15A H15B 0.9800
C16A H16A 0.9700
C16A H16B 0.9700
C16A H16C 0.9700
C15B C16B 1.505(3)
C15B H15C 0.9800
C15B H15D 0.9800
C16B H16D 0.9700
C16B H16E 0.9700
C16B H16F 0.9700
C17 C18 1.510(2)
C17 H17A 0.9800
C17 H17B 0.9800
C18 C19 1.507(2)
C18 H18A 0.9800
C18 H18B 0.9800
C19 C20 1.504(3)
C19 H19A 0.9800
C19 H19B 0.9800
C20 C21 1.506(3)
C20 H20A 0.9800
C20 H20B 0.9800
C21 C22 1.512(3)
C21 H21A 0.9800
C21 H21B 0.9800
C22 C23 1.492(3)
C22 H22A 0.9800
C22 H22B 0.9800
C23 C24 1.503(3)
C23 H23A 0.9800
C23 H23B 0.9800
C24 H24A 0.9700
C24 H24B 0.9700
C24 H24C 0.9700
C25 C26 1.505(3)
C25 H25A 0.9800
C25 H25B 0.9800
C26 C27 1.514(2)
C26 H26A 0.9800
C26 H26B 0.9800
C27 C28 1.514(3)
C27 H27A 0.9800
C27 H27B 0.9800
C28 C29 1.513(3)
C28 H28A 0.9800
C28 H28B 0.9800
C29 C30 1.507(3)
C29 H29A 0.9800
C29 H29B 0.9800
C30 C31 1.508(3)
C30 H30A 0.9800
C30 H30B 0.9800
C31 C32 1.507(3)
C31 H31A 0.9800
C31 H31B 0.9800
C32 H32A 0.9700
C32 H32B 0.9700
C32 H32C 0.9700
C41 C46 1.4197
C41 C47 1.4430
C41 C42 1.4447
C42 C43 1.3921
C42 C49 1.4509
C43 C44 1.4305
C43 C52 1.4765
C44 C45 1.4056
C44 C54 1.4574
C45 C57 1.4300
C45 C46 1.4546
C46 C59 1.4011
C47 C61 1.3790
C47 C48 1.4532
C48 C64 1.3917
C48 C49 1.4392
C49 C50 1.4131
C50 C51 1.4347
C50 C97 1.4455
C51 C52 1.3922
C51 C99 1.4365
C52 C53 1.4501
C53 C65 1.3791
C53 C54 1.4581
C54 C55 1.3728
C55 C93 1.4448
C55 C56 1.4490
C56 C57 1.3894
C56 C66 1.4283
C57 C58 1.4461
C58 C68 1.3880
C58 C59 1.4432
C59 C60 1.3920
C60 C70 1.4386
C60 C61 1.4545
C61 C62 1.4444
C62 C63 1.3911
C62 C95 1.4266
C63 C64 1.4411
C63 C85 1.4447
C64 C96 1.4448
C65 C92 1.4267
C65 C100 1.4613
C66 C67 1.3854
C66 C94 1.4449
C67 C68 1.4377
C67 C80 1.4454
C68 C69 1.4350
C69 C70 1.3855
C69 C81 1.4365
C70 C95 1.4613
C71 C76 1.4196
C71 C77 1.4431
C71 C72 1.4448
C72 C73 1.3921
C72 C79 1.4509
C73 C74 1.4305
C73 C82 1.4765
C74 C75 1.4057
C74 C84 1.4574
C75 C87 1.4299
C75 C76 1.4546
C76 C89 1.4011
C77 C91 1.3789
C77 C78 1.4533
C78 C94 1.3916
C78 C79 1.4392
C79 C80 1.4132
C80 C81 1.4348
C81 C82 1.3923
C82 C83 1.4500
C83 C95 1.3791
C83 C84 1.4581
C84 C85 1.3728
C85 C86 1.4489
C86 C87 1.3894
C86 C96 1.4283
C87 C88 1.4463
C88 C98 1.3878
C88 C89 1.4431
C89 C90 1.3919
C90 C100 1.4385
C90 C91 1.4545
C91 C92 1.4442
C92 C93 1.3911
C93 C94 1.4410
C96 C97 1.3854
C97 C98 1.4377
C98 C99 1.4350
C99 C100 1.3855
C141 C146 1.4198
C141 C142 1.4411
C141 C147 1.4474
C142 C143 1.3944
C142 C149 1.4519
C143 C144 1.4309
C143 C152 1.4715
C144 C145 1.4020
C144 C154 1.4563
C145 C157 1.4304
C145 C146 1.4572
C146 C159 1.4012
C147 C161 1.3789
C147 C148 1.4491
C148 C164 1.3933
C148 C149 1.4407
C149 C150 1.4083
C150 C151 1.4374
C150 C197 1.4473
C151 C152 1.3931
C151 C199 1.4349
C152 C153 1.4522
C153 C165 1.3776
C153 C154 1.4538
C154 C155 1.3735
C155 C193 1.4431
C155 C156 1.4451
C156 C157 1.3883
C156 C166 1.4297
C157 C158 1.4476
C158 C168 1.3893
C158 C159 1.4454
C159 C160 1.3961
C160 C170 1.4400
C160 C161 1.4548
C161 C162 1.4459
C162 C163 1.3872
C162 C195 1.4272
C163 C164 1.4411
C163 C185 1.4431
C164 C196 1.4398
C165 C192 1.4273
C165 C200 1.4622
C166 C167 1.3867
C166 C194 1.4399
C167 C168 1.4367
C167 C180 1.4473
C168 C169 1.4393
C169 C170 1.3876
C169 C181 1.4349
C170 C195 1.4622
C171 C176 1.4198
C171 C172 1.4410
C171 C177 1.4475
C172 C173 1.3945
C172 C179 1.4519
C173 C174 1.4308
C173 C182 1.4715
C174 C175 1.4020
C174 C184 1.4563
C175 C187 1.4305
C175 C176 1.4571
C176 C189 1.4014
C177 C191 1.3789
C177 C178 1.4491
C178 C194 1.3932
C178 C179 1.4408
C179 C180 1.4083
C180 C181 1.4375
C181 C182 1.3932
C182 C183 1.4523
C183 C195 1.3775
C183 C184 1.4538
C184 C185 1.3734
C185 C186 1.4452
C186 C187 1.3883
C186 C196 1.4298
C187 C188 1.4477
C188 C198 1.3894
C188 C189 1.4453
C189 C190 1.3961
C190 C200 1.4401
C190 C191 1.4547
C191 C192 1.4459
C192 C193 1.3873
C193 C194 1.4410
C196 C197 1.3868
C197 C198 1.4367
C198 C199 1.4394
C199 C200 1.3876
C241 C246 1.4190
C241 C242 1.4369
C241 C247 1.4427
C242 C243 1.3904
C242 C249 1.4522
C243 C244 1.4300
C243 C252 1.4751
C244 C245 1.3981
C244 C254 1.4601
C245 C257 1.4320
C245 C246 1.4526
C246 C259 1.3976
C247 C261 1.3753
C247 C248 1.4498
C248 C264 1.3962
C248 C249 1.4333
C249 C250 1.4118
C250 C251 1.4330
C250 C297 1.4500
C251 C252 1.3933
C251 C299 1.4431
C252 C253 1.4533
C253 C265 1.3855
C253 C254 1.4548
C254 C255 1.3748
C255 C256 1.4411
C255 C293 1.4514
C256 C257 1.3920
C256 C266 1.4335
C257 C258 1.4401
C258 C268 1.3930
C258 C259 1.4464
C259 C260 1.3914
C260 C270 1.4438
C260 C261 1.4539
C261 C262 1.4491
C262 C263 1.3880
C262 C295 1.4284
C263 C264 1.4371
C263 C285 1.4515
C264 C296 1.4434
C265 C292 1.4285
C265 C300 1.4623
C266 C267 1.3795
C266 C294 1.4434
C267 C268 1.4402
C267 C280 1.4500
C268 C269 1.4343
C269 C270 1.3886
C269 C281 1.4431
C270 C295 1.4624
C271 C276 1.4191
C271 C272 1.4369
C271 C277 1.4426
C272 C273 1.3905
C272 C279 1.4521
C273 C274 1.4299
C273 C282 1.4751
C274 C275 1.3981
C274 C284 1.4601
C275 C287 1.4319
C275 C276 1.4526
C276 C289 1.3975
C277 C291 1.3753
C277 C278 1.4498
C278 C294 1.3961
C278 C279 1.4334
C279 C280 1.4119
C280 C281 1.4330
C281 C282 1.3934
C282 C283 1.4533
C283 C295 1.3854
C283 C284 1.4548
C284 C285 1.3747
C285 C286 1.4411
C286 C287 1.3920
C286 C296 1.4333
C287 C288 1.4401
C288 C298 1.3929
C288 C289 1.4464
C289 C290 1.3914
C290 C300 1.4437
C290 C291 1.4539
C291 C292 1.4489
C292 C293 1.3880
C293 C294 1.4371
C296 C297 1.3795
C297 C298 1.4404
C298 C299 1.4344
C299 C300 1.3885
C341 C346 1.4225
C341 C342 1.4390
C341 C347 1.4446
C342 C343 1.3933
C342 C349 1.4501
C343 C344 1.4334
C343 C352 1.4686
C344 C345 1.4001
C344 C354 1.4568
C345 C357 1.4361
C345 C346 1.4555
C346 C359 1.4026
C347 C361 1.3802
C347 C348 1.4478
C348 C364 1.3917
C348 C349 1.4378
C349 C350 1.4056
C350 C351 1.4360
C350 C397 1.4454
C351 C352 1.3915
C351 C399 1.4351
C352 C353 1.4561
C353 C365 1.3778
C353 C354 1.4526
C354 C355 1.3786
C355 C356 1.4430
C355 C393 1.4435
C356 C357 1.3889
C356 C366 1.4326
C357 C358 1.4446
C358 C368 1.3920
C358 C359 1.4491
C359 C360 1.3936
C360 C370 1.4428
C360 C361 1.4572
C361 C362 1.4443
C362 C363 1.3859
C362 C395 1.4327
C363 C364 1.4423
C363 C385 1.4435
C364 C396 1.4371
C365 C392 1.4327
C365 C400 1.4605
C366 C367 1.3838
C366 C394 1.4371
C367 C368 1.4372
C367 C380 1.4455
C368 C369 1.4366
C369 C370 1.3912
C369 C381 1.4352
C370 C395 1.4606
C371 C376 1.4225
C371 C372 1.4390
C371 C377 1.4446
C372 C373 1.3934
C372 C379 1.4501
C373 C374 1.4334
C373 C382 1.4686
C374 C375 1.4001
C374 C384 1.4568
C375 C387 1.4360
C375 C376 1.4556
C376 C389 1.4026
C377 C391 1.3803
C377 C378 1.4478
C378 C394 1.3916
C378 C379 1.4377
C379 C380 1.4056
C380 C381 1.4360
C381 C382 1.3916
C382 C383 1.4561
C383 C395 1.3778
C383 C384 1.4524
C384 C385 1.3787
C385 C386 1.4431
C386 C387 1.3888
C386 C396 1.4326
C387 C388 1.4446
C388 C398 1.3920
C388 C389 1.4491
C389 C390 1.3935
C390 C400 1.4428
C390 C391 1.4573
C391 C392 1.4442
C392 C393 1.3860
C393 C394 1.4423
C396 C397 1.3839
C397 C398 1.4373
C398 C399 1.4366
C399 C400 1.3912
C441 C446 1.4125
C441 C447 1.4366
C441 C442 1.4413
C442 C443 1.3907
C442 C449 1.4404
C443 C444 1.4232
C443 C452 1.4774
C444 C445 1.4023
C444 C454 1.4658
C445 C457 1.4354
C445 C446 1.4530
C446 C459 1.4034
C447 C461 1.3811
C447 C448 1.4444
C448 C464 1.3920
C448 C449 1.4372
C449 C450 1.4139
C450 C451 1.4333
C450 C497 1.4455
C451 C452 1.3819
C451 C499 1.4459
C452 C453 1.4535
C453 C465 1.3882
C453 C454 1.4492
C454 C455 1.3781
C455 C456 1.4453
C455 C493 1.4543
C456 C457 1.3974
C456 C466 1.4385
C457 C458 1.4441
C458 C468 1.3979
C458 C459 1.4466
C459 C460 1.3858
C460 C461 1.4470
C460 C470 1.4489
C461 C462 1.4445
C462 C463 1.3825
C462 C495 1.4320
C463 C464 1.4432
C463 C485 1.4543
C464 C496 1.4455
C465 C492 1.4319
C465 C500 1.4504
C466 C467 1.3833
C466 C494 1.4455
C467 C480 1.4456
C467 C468 1.4459
C468 C469 1.4287
C469 C470 1.3887
C469 C481 1.4458
C470 C495 1.4504
C471 C476 1.4125
C471 C477 1.4366
C471 C472 1.4414
C472 C473 1.3907
C472 C479 1.4404
C473 C474 1.4232
C473 C482 1.4774
C474 C475 1.4023
C474 C484 1.4659
C475 C487 1.4353
C475 C476 1.4532
C476 C489 1.4035
C477 C491 1.3811
C477 C478 1.4444
C478 C494 1.3919
C478 C479 1.4372
C479 C480 1.4140
C480 C481 1.4333
C481 C482 1.3820
C482 C483 1.4535
C483 C495 1.3881
C483 C484 1.4491
C484 C485 1.3781
C485 C486 1.4454
C486 C487 1.3974
C486 C496 1.4385
C487 C488 1.4441
C488 C498 1.3978
C488 C489 1.4467
C489 C490 1.3857
C490 C491 1.4470
C490 C500 1.4489
C491 C492 1.4444
C492 C493 1.3825
C493 C494 1.4432
C496 C497 1.3833
C497 C498 1.4460
C498 C499 1.4287
C499 C500 1.3887
